data_7713295
loop_
_publ_author_name
'Vashisth, Kanika'
'Dutta, Sanjay'
'Akram, Manjur O.'
'Martin, Caleb D.'

_publ_section_title
;
 Examining the reactivity of tris(<i>ortho</i>-carboranyl)borane with
 Lewis bases and application in frustrated Lewis pair Si-H bond cleavage.
;
_journal_name_full 'Dalton transactions (Cambridge, England : 2003)'
_journal_paper_doi 10.1039/d3dt01557b
_journal_year 2023
_chemical_formula_moiety 'C15 H42 B31 N'
_chemical_formula_sum 'C15 H42 B31 N'
_chemical_formula_weight 571.60
_chemical_name_systematic 'Triscarborane_26dimethylphenylsiocyanide adduct'
_chemical_properties_physical Air-sensitive,Moisture-sensitive
_space_group_crystal_system triclinic
_space_group_IT_number 2
_space_group_name_Hall '-P 1'
_space_group_name_H-M_alt 'P -1'
_atom_sites_solution_hydrogens mixed
_atom_sites_solution_primary direct
_audit_creation_date 2023-03-21
_audit_creation_method
;
Olex2 1.5
(compiled 2023.03.06 svn.rbb2c1857 for OlexSys, GUI svn.r6748)
;
_audit_update_record
;
2023-04-28 deposited with the CCDC.	2023-06-21 downloaded from the CCDC.
;
_cell_angle_alpha 87.269(2)
_cell_angle_beta 66.922(2)
_cell_angle_gamma 78.596(2)
_cell_formula_units_Z 2
_cell_length_a 11.0762(5)
_cell_length_b 12.7163(5)
_cell_length_c 12.9783(5)
_cell_measurement_reflns_used 9876
_cell_measurement_temperature 150(2)
_cell_measurement_theta_max 27.09
_cell_measurement_theta_min 2.32
_cell_volume 1647.58(12)
_computing_cell_refinement 'Bruker SAINT'
_computing_data_collection 'Bruker APEX2'
_computing_data_reduction 'Bruker SAINT'
_computing_molecular_graphics 'Olex2 1.5 (Dolomanov et al., 2009)'
_computing_publication_material 'Olex2 1.5 (Dolomanov et al., 2009)'
_computing_structure_refinement 'SHELXL-2018/3 (Sheldrick, 2018)'
_computing_structure_solution 'SHELXT 2018/2 (Sheldrick, 2018)'
_diffrn_ambient_temperature 150(2)
_diffrn_measured_fraction_theta_full 0.996
_diffrn_measured_fraction_theta_max 0.997
_diffrn_measurement_device_type 'Bruker APEX-II CCD'
_diffrn_measurement_method '\f and \w scans'
_diffrn_radiation_type MoK\a
_diffrn_radiation_wavelength 0.71073
_diffrn_reflns_av_R_equivalents 0.0473
_diffrn_reflns_av_unetI/netI 0.0276
_diffrn_reflns_Laue_measured_fraction_full 0.996
_diffrn_reflns_Laue_measured_fraction_max 0.997
_diffrn_reflns_limit_h_max 14
_diffrn_reflns_limit_h_min -14
_diffrn_reflns_limit_k_max 16
_diffrn_reflns_limit_k_min -16
_diffrn_reflns_limit_l_max 16
_diffrn_reflns_limit_l_min -16
_diffrn_reflns_number 47136
_diffrn_reflns_point_group_measured_fraction_full 0.996
_diffrn_reflns_point_group_measured_fraction_max 0.997
_diffrn_reflns_theta_full 25.242
_diffrn_reflns_theta_max 26.732
_diffrn_reflns_theta_min 2.851
_exptl_absorpt_coefficient_mu 0.051
_exptl_absorpt_correction_T_max 0.947
_exptl_absorpt_correction_T_min 0.941
_exptl_absorpt_correction_type multi-scan
_exptl_absorpt_process_details SADabs
_exptl_crystal_colour colourless
_exptl_crystal_colour_primary colourless
_exptl_crystal_density_diffrn 1.152
_exptl_crystal_description block
_exptl_crystal_F_000 588
_exptl_crystal_recrystallization_method 'Vapour deposition'
_exptl_crystal_size_max 0.214
_exptl_crystal_size_mid 0.158
_exptl_crystal_size_min 0.095
_refine_diff_density_max 0.304
_refine_diff_density_min -0.243
_refine_diff_density_rms 0.038
_refine_ls_extinction_method none
_refine_ls_goodness_of_fit_ref 1.049
_refine_ls_hydrogen_treatment mixed
_refine_ls_matrix_type full
_refine_ls_number_parameters 525
_refine_ls_number_reflns 6965
_refine_ls_number_restraints 0
_refine_ls_restrained_S_all 1.049
_refine_ls_R_factor_all 0.0468
_refine_ls_R_factor_gt 0.0407
_refine_ls_shift/su_max 0.000
_refine_ls_shift/su_mean 0.000
_refine_ls_structure_factor_coef Fsqd
_refine_ls_weighting_details 'w=1/[\s^2^(Fo^2^)+(0.0595P)^2^+0.4550P] where P=(Fo^2^+2Fc^2^)/3'
_refine_ls_weighting_scheme calc
_refine_ls_wR_factor_gt 0.1080
_refine_ls_wR_factor_ref 0.1126
_reflns_Friedel_coverage 0.000
_reflns_number_gt 6107
_reflns_number_total 6965
_reflns_threshold_expression 'I > 2\s(I)'
_cod_data_source_file d3dt01557b2.cif
_cod_data_source_block 26_CH3_2_C6H3NC_BoCb3
_cod_depositor_comments
;
The following automatic conversions were performed:

data item '_exptl_absorpt_correction_type' value 'MULTI-SCAN' was
changed to 'multi-scan' in accordance with the
/home/data/users/saulius/crontab/automatic-downloads/rss-feeds/RSC/lib/dictionaries/cif_core.dic
dictionary named 'cif_core.dic' version 2.4.2 last updated on
2011-04-26.

data item '_atom_sites_solution_primary' value 'DIRECT METHODS' was
changed to 'direct'.

Automatic conversion script
Id: cif_fix_values 8170 2020-07-09 18:12:32Z antanas 
;
_cod_database_code 7713295
_shelx_shelxl_version_number 2018/3
_shelx_space_group_comment
;
The symmetry employed for this shelxl refinement is uniquely defined 
by the following loop, which should always be used as a source of 
symmetry information in preference to the above space-group names. 
They are only intended as comments. 
;
_shelx_estimated_absorpt_t_max 0.995
_shelx_estimated_absorpt_t_min 0.989
_olex2_refinement_description
;
1.a Aromatic/amide H refined with riding coordinates:
 C10(H3), C11(H1), C12(H37)
1.b Idealised Me refined as rotating group:
 C14(H4,H5,H6), C15(H38,H39,H40)
;
_olex2_submission_special_instructions 'No special instructions were received'

loop_
_space_group_symop_operation_xyz
'x, y, z'
'-x, -y, -z'

loop_
_atom_site_label
_atom_site_type_symbol
_atom_site_fract_x
_atom_site_fract_y
_atom_site_fract_z
_atom_site_U_iso_or_equiv
_atom_site_adp_type
_atom_site_occupancy
_atom_site_site_symmetry_order
_atom_site_calc_flag
_atom_site_refinement_flags_posn
_atom_site_refinement_flags_adp
_atom_site_refinement_flags_occupancy
_atom_site_disorder_assembly
_atom_site_disorder_group
B1 B 0.41089(12) 0.72546(10) 0.29174(10) 0.0144(2) Uani 1 1 d . . . . .
B2 B 0.65691(13) 0.84127(10) 0.19766(11) 0.0178(3) Uani 1 1 d . . . . .
B3 B 0.81512(13) 0.79690(11) 0.08966(11) 0.0195(3) Uani 1 1 d . . . . .
B4 B 0.91063(13) 0.70052(11) 0.14760(11) 0.0216(3) Uani 1 1 d . . . . .
B5 B 0.80088(13) 0.81463(11) 0.22990(11) 0.0205(3) Uani 1 1 d . . . . .
B6 B 0.82816(13) 0.59024(11) 0.18905(12) 0.0219(3) Uani 1 1 d . . . . .
B7 B 0.83265(13) 0.65797(11) 0.06504(11) 0.0203(3) Uani 1 1 d . . . . .
B8 B 0.66819(13) 0.63591(11) 0.29751(11) 0.0196(3) Uani 1 1 d . . . . .
B9 B 0.80774(13) 0.68690(12) 0.29195(11) 0.0221(3) Uani 1 1 d . . . . .
B10 B 0.65115(13) 0.77415(11) 0.32060(11) 0.0193(3) Uani 1 1 d . . . . .
B11 B 0.67428(13) 0.74511(10) 0.09573(10) 0.0177(2) Uani 1 1 d . . . . .
B12 B 0.43034(13) 0.53352(11) 0.15236(11) 0.0197(3) Uani 1 1 d . . . . .
B13 B 0.42830(14) 0.39571(11) 0.18221(13) 0.0245(3) Uani 1 1 d . . . . .
B14 B 0.29431(14) 0.47584(11) 0.15555(12) 0.0231(3) Uani 1 1 d . . . . .
B15 B 0.25903(14) 0.38370(11) 0.26557(13) 0.0262(3) Uani 1 1 d . . . . .
B16 B 0.37313(14) 0.38406(11) 0.33073(13) 0.0248(3) Uani 1 1 d . . . . .
B17 B 0.20642(14) 0.45838(11) 0.39497(12) 0.0233(3) Uani 1 1 d . . . . .
B18 B 0.21007(13) 0.59456(11) 0.36317(11) 0.0186(3) Uani 1 1 d . . . . .
B19 B 0.34392(13) 0.51458(11) 0.38991(11) 0.0201(3) Uani 1 1 d . . . . .
B21 B 0.47850(13) 0.47465(10) 0.26089(12) 0.0205(3) Uani 1 1 d . . . . .
B22 B 0.15802(13) 0.51412(11) 0.28603(12) 0.0220(3) Uani 1 1 d . . . . .
B23 B 0.13793(13) 0.94353(11) 0.16055(11) 0.0203(3) Uani 1 1 d . . . . .
B24 B 0.14777(12) 0.84788(10) 0.26283(11) 0.0176(3) Uani 1 1 d . . . . .
B25 B 0.28881(13) 0.84887(10) 0.13574(10) 0.0177(3) Uani 1 1 d . . . . .
B26 B 0.29327(14) 0.98610(11) 0.10032(11) 0.0209(3) Uani 1 1 d . . . . .
B27 B 0.15644(14) 1.06876(11) 0.20562(12) 0.0230(3) Uani 1 1 d . . . . .
B28 B 0.06658(13) 0.98275(11) 0.30560(11) 0.0206(3) Uani 1 1 d . . . . .
B29 B 0.17272(13) 0.91113(10) 0.36905(11) 0.0182(3) Uani 1 1 d . . . . .
B30 B 0.32731(13) 0.95360(10) 0.30907(11) 0.0175(3) Uani 1 1 d . . . . .
B31 B 0.31882(14) 1.05044(10) 0.20723(12) 0.0216(3) Uani 1 1 d . . . . .
B32 B 0.17824(13) 1.04820(11) 0.33496(11) 0.0213(3) Uani 1 1 d . . . . .
C1 C 0.57837(11) 0.72997(9) 0.23829(9) 0.0153(2) Uani 1 1 d . . . . .
C2 C 0.68920(11) 0.62686(9) 0.15993(9) 0.0180(2) Uani 1 1 d . . . . .
C3 C 0.37533(11) 0.60307(9) 0.28000(9) 0.0159(2) Uani 1 1 d . . . . .
C4 C 0.26876(11) 0.59511(9) 0.22046(9) 0.0176(2) Uani 1 1 d . . . . .
C5 C 0.30981(10) 0.83382(9) 0.26266(9) 0.0148(2) Uani 1 1 d . . . . .
C6 C 0.38399(11) 0.91897(9) 0.16978(9) 0.0171(2) Uani 1 1 d . . . . .
C7 C 0.36422(10) 0.74256(9) 0.42710(9) 0.0157(2) Uani 1 1 d . . . . .
C8 C 0.27496(11) 0.77560(9) 0.63929(9) 0.0165(2) Uani 1 1 d . . . . .
C9 C 0.32814(12) 0.84640(9) 0.68130(10) 0.0208(2) Uani 1 1 d . . . . .
C10 C 0.28276(13) 0.85618(11) 0.79726(10) 0.0276(3) Uani 1 1 d . . . . .
H3 H 0.316935 0.902587 0.829494 0.033 Uiso 1 1 calc R U . . .
C11 C 0.18879(13) 0.79957(11) 0.86645(10) 0.0281(3) Uani 1 1 d . . . . .
H1 H 0.161377 0.805541 0.945412 0.034 Uiso 1 1 calc R U . . .
C12 C 0.13447(12) 0.73436(10) 0.82151(10) 0.0231(3) Uani 1 1 d . . . . .
H37 H 0.068417 0.697353 0.870337 0.028 Uiso 1 1 calc R U . . .
C13 C 0.17445(11) 0.72176(9) 0.70639(9) 0.0185(2) Uani 1 1 d . . . . .
C14 C 0.42626(14) 0.91083(11) 0.60681(11) 0.0286(3) Uani 1 1 d . . . . .
H4 H 0.421441 0.974954 0.648340 0.043 Uiso 1 1 calc R U . . .
H5 H 0.404748 0.932401 0.541516 0.043 Uiso 1 1 calc R U . . .
H6 H 0.516843 0.867319 0.581798 0.043 Uiso 1 1 calc R U . . .
C15 C 0.10616(13) 0.65910(11) 0.65842(10) 0.0256(3) Uani 1 1 d . . . . .
H38 H 0.076183 0.703285 0.605771 0.038 Uiso 1 1 calc R U . . .
H39 H 0.028753 0.638863 0.719133 0.038 Uiso 1 1 calc R U . . .
H40 H 0.168913 0.594200 0.619024 0.038 Uiso 1 1 calc R U . . .
H000 H 0.0799(15) 0.9357(12) 0.1140(12) 0.031 Uiso 1 1 d . U . . .
H001 H 0.2432(15) 0.6589(13) 0.1864(13) 0.031 Uiso 1 1 d . U . . .
H2 H 1.0195(15) 0.6887(12) 0.1177(12) 0.031 Uiso 1 1 d . U . . .
H7 H 0.8705(15) 0.5072(12) 0.1825(12) 0.031 Uiso 1 1 d . U . . .
H8 H 0.8761(15) 0.6156(12) -0.0149(12) 0.031 Uiso 1 1 d . U . . .
H9 H 0.5038(15) 0.3348(12) 0.1235(12) 0.031 Uiso 1 1 d . U . . .
H10 H 0.1322(15) 0.4390(12) 0.4725(12) 0.031 Uiso 1 1 d . U . . .
H12 H 0.5771(15) 0.4656(12) 0.2572(12) 0.031 Uiso 1 1 d . U . . .
H13 H 0.1462(15) 0.6670(12) 0.4090(12) 0.031 Uiso 1 1 d . U . . .
H14 H 0.0567(15) 0.5389(12) 0.2897(12) 0.031 Uiso 1 1 d . U . . .
H15 H 0.4098(15) 0.3166(12) 0.3721(12) 0.031 Uiso 1 1 d . U . . .
H16 H 0.2228(15) 0.3131(12) 0.2595(12) 0.031 Uiso 1 1 d . U . . .
H17 H 0.2771(15) 0.4776(12) 0.0782(13) 0.031 Uiso 1 1 d . U . . .
H18 H 0.4908(15) 0.5699(12) 0.0802(12) 0.031 Uiso 1 1 d . U . . .
H19 H 0.4784(15) 0.8965(12) 0.1297(13) 0.031 Uiso 1 1 d . U . . .
H20 H 0.4002(15) 0.9465(12) 0.3469(12) 0.031 Uiso 1 1 d . U . . .
H21 H 0.1484(15) 1.1107(12) 0.4033(12) 0.031 Uiso 1 1 d . U . . .
H22 H 0.3901(15) 1.1033(12) 0.1827(12) 0.031 Uiso 1 1 d . U . . .
H23 H 0.1433(15) 0.8793(12) 0.4524(13) 0.031 Uiso 1 1 d . U . . .
H24 H -0.0412(15) 1.0010(12) 0.3516(12) 0.031 Uiso 1 1 d . U . . .
H25 H 0.1093(15) 1.1438(12) 0.1853(12) 0.031 Uiso 1 1 d . U . . .
H26 H 0.3478(15) 1.0016(12) 0.0118(12) 0.031 Uiso 1 1 d . U . . .
H27 H 0.3386(15) 0.7826(12) 0.0735(12) 0.031 Uiso 1 1 d . U . . .
H28 H 0.0956(15) 0.7811(12) 0.2828(12) 0.031 Uiso 1 1 d . U . . .
H29 H 0.8462(15) 0.6669(12) 0.3565(12) 0.031 Uiso 1 1 d . U . . .
H30 H 0.5811(15) 0.8084(12) 0.4037(12) 0.031 Uiso 1 1 d . U . . .
H31 H 0.6122(15) 0.5847(12) 0.3588(13) 0.031 Uiso 1 1 d . U . . .
H32 H 0.6236(15) 0.7541(12) 0.0378(12) 0.031 Uiso 1 1 d . U . . .
H33 H 0.6529(15) 0.5723(12) 0.1386(12) 0.031 Uiso 1 1 d . U . . .
H34 H 0.8306(15) 0.8815(12) 0.2580(12) 0.031 Uiso 1 1 d . U . . .
H35 H 0.8594(15) 0.8460(12) 0.0248(12) 0.031 Uiso 1 1 d . U . . .
H36 H 0.5980(15) 0.9207(12) 0.2014(12) 0.031 Uiso 1 1 d . U . . .
H100 H 0.3648(15) 0.5331(12) 0.4615(13) 0.031 Uiso 1 1 d . U . . .
N1 N 0.32449(9) 0.75862(7) 0.52181(8) 0.0158(2) Uani 1 1 d . . . . .

loop_
_atom_site_aniso_label
_atom_site_aniso_U_11
_atom_site_aniso_U_22
_atom_site_aniso_U_33
_atom_site_aniso_U_23
_atom_site_aniso_U_13
_atom_site_aniso_U_12
B1 0.0139(5) 0.0163(6) 0.0121(5) 0.0000(4) -0.0041(4) -0.0030(4)
B2 0.0159(6) 0.0192(6) 0.0183(6) 0.0003(5) -0.0055(5) -0.0056(5)
B3 0.0159(6) 0.0237(6) 0.0177(6) 0.0017(5) -0.0045(5) -0.0054(5)
B4 0.0155(6) 0.0271(7) 0.0211(6) 0.0013(5) -0.0061(5) -0.0045(5)
B5 0.0157(6) 0.0265(7) 0.0197(6) -0.0002(5) -0.0065(5) -0.0057(5)
B6 0.0153(6) 0.0242(7) 0.0233(7) 0.0022(5) -0.0061(5) -0.0012(5)
B7 0.0155(6) 0.0239(7) 0.0182(6) -0.0014(5) -0.0028(5) -0.0038(5)
B8 0.0165(6) 0.0236(6) 0.0176(6) 0.0037(5) -0.0062(5) -0.0027(5)
B9 0.0165(6) 0.0299(7) 0.0205(6) 0.0027(5) -0.0084(5) -0.0037(5)
B10 0.0168(6) 0.0253(7) 0.0169(6) -0.0004(5) -0.0069(5) -0.0058(5)
B11 0.0166(6) 0.0207(6) 0.0143(6) 0.0011(5) -0.0045(5) -0.0043(5)
B12 0.0182(6) 0.0193(6) 0.0192(6) -0.0045(5) -0.0043(5) -0.0037(5)
B13 0.0215(7) 0.0182(6) 0.0305(7) -0.0052(5) -0.0060(6) -0.0036(5)
B14 0.0219(7) 0.0207(6) 0.0262(7) -0.0069(5) -0.0074(5) -0.0054(5)
B15 0.0219(7) 0.0182(6) 0.0368(8) -0.0018(6) -0.0080(6) -0.0063(5)
B16 0.0211(7) 0.0163(6) 0.0332(8) 0.0027(5) -0.0071(6) -0.0035(5)
B17 0.0197(6) 0.0198(6) 0.0275(7) 0.0042(5) -0.0053(5) -0.0065(5)
B18 0.0165(6) 0.0199(6) 0.0175(6) 0.0010(5) -0.0044(5) -0.0047(5)
B19 0.0193(6) 0.0185(6) 0.0203(6) 0.0040(5) -0.0057(5) -0.0040(5)
B21 0.0186(6) 0.0157(6) 0.0246(7) -0.0002(5) -0.0062(5) -0.0021(5)
B22 0.0188(6) 0.0200(6) 0.0265(7) -0.0018(5) -0.0066(5) -0.0061(5)
B23 0.0195(6) 0.0220(6) 0.0196(6) -0.0010(5) -0.0099(5) 0.0005(5)
B24 0.0141(6) 0.0202(6) 0.0175(6) -0.0021(5) -0.0059(5) -0.0013(5)
B25 0.0184(6) 0.0200(6) 0.0148(6) 0.0003(5) -0.0072(5) -0.0024(5)
B26 0.0220(6) 0.0206(6) 0.0195(6) 0.0034(5) -0.0092(5) -0.0008(5)
B27 0.0231(7) 0.0193(6) 0.0247(7) -0.0003(5) -0.0101(5) 0.0021(5)
B28 0.0173(6) 0.0216(6) 0.0205(6) -0.0028(5) -0.0069(5) 0.0019(5)
B29 0.0164(6) 0.0201(6) 0.0154(6) -0.0033(5) -0.0043(5) -0.0009(5)
B30 0.0198(6) 0.0153(6) 0.0176(6) -0.0016(5) -0.0073(5) -0.0033(5)
B31 0.0243(7) 0.0153(6) 0.0242(7) 0.0008(5) -0.0095(5) -0.0020(5)
B32 0.0221(7) 0.0178(6) 0.0222(6) -0.0033(5) -0.0087(5) 0.0011(5)
C1 0.0140(5) 0.0167(5) 0.0139(5) 0.0000(4) -0.0043(4) -0.0025(4)
C2 0.0143(5) 0.0188(5) 0.0180(5) -0.0015(4) -0.0034(4) -0.0029(4)
C3 0.0157(5) 0.0160(5) 0.0151(5) -0.0002(4) -0.0051(4) -0.0031(4)
C4 0.0172(5) 0.0176(5) 0.0183(5) -0.0028(4) -0.0069(4) -0.0036(4)
C5 0.0144(5) 0.0162(5) 0.0134(5) -0.0004(4) -0.0048(4) -0.0030(4)
C6 0.0174(5) 0.0164(5) 0.0164(5) 0.0019(4) -0.0059(4) -0.0025(4)
C7 0.0137(5) 0.0162(5) 0.0177(6) 0.0015(4) -0.0058(4) -0.0045(4)
C8 0.0168(5) 0.0186(5) 0.0115(5) -0.0007(4) -0.0040(4) -0.0007(4)
C9 0.0222(6) 0.0208(6) 0.0178(6) -0.0020(4) -0.0053(5) -0.0051(5)
C10 0.0330(7) 0.0310(7) 0.0201(6) -0.0050(5) -0.0078(5) -0.0131(5)
C11 0.0329(7) 0.0353(7) 0.0134(5) -0.0023(5) -0.0046(5) -0.0096(6)
C12 0.0225(6) 0.0261(6) 0.0163(6) 0.0020(5) -0.0020(5) -0.0071(5)
C13 0.0169(5) 0.0194(5) 0.0170(5) 0.0003(4) -0.0046(4) -0.0025(4)
C14 0.0356(7) 0.0283(7) 0.0208(6) -0.0043(5) -0.0042(5) -0.0167(6)
C15 0.0237(6) 0.0326(7) 0.0212(6) 0.0011(5) -0.0058(5) -0.0135(5)
N1 0.0151(4) 0.0165(4) 0.0155(5) 0.0015(4) -0.0056(4) -0.0039(3)

loop_
_atom_type_symbol
_atom_type_description
_atom_type_scat_dispersion_real
_atom_type_scat_dispersion_imag
_atom_type_scat_source
C C 0.0033 0.0016 'International Tables Vol C Tables 4.2.6.8 and 6.1.1.4'
H H 0.0000 0.0000 'International Tables Vol C Tables 4.2.6.8 and 6.1.1.4'
N N 0.0061 0.0033 'International Tables Vol C Tables 4.2.6.8 and 6.1.1.4'
B B 0.0013 0.0007 'International Tables Vol C Tables 4.2.6.8 and 6.1.1.4'

loop_
_geom_angle_atom_site_label_1
_geom_angle_atom_site_label_2
_geom_angle_atom_site_label_3
_geom_angle
_geom_angle_site_symmetry_1
_geom_angle_site_symmetry_3
_geom_angle_publ_flag
C1 B1 C5 115.18(9) . . ?
C3 B1 C1 115.05(8) . . ?
C3 B1 C5 115.51(8) . . ?
C7 B1 C1 103.88(8) . . ?
C7 B1 C3 103.08(8) . . ?
C7 B1 C5 101.39(8) . . ?
B3 B2 B5 60.72(7) . . ?
B3 B2 B11 60.53(7) . . ?
B3 B2 H36 122.9(8) . . ?
B5 B2 B11 109.16(9) . . ?
B5 B2 H36 123.6(8) . . ?
B10 B2 B3 109.01(9) . . ?
B10 B2 B5 60.44(7) . . ?
B10 B2 B11 108.36(9) . . ?
B10 B2 C1 59.20(7) . . ?
B10 B2 H36 121.0(8) . . ?
B11 B2 H36 119.8(8) . . ?
C1 B2 B3 107.59(9) . . ?
C1 B2 B5 107.29(9) . . ?
C1 B2 B11 59.74(7) . . ?
C1 B2 H36 120.2(8) . . ?
B2 B3 B4 107.40(9) . . ?
B2 B3 B5 59.77(7) . . ?
B2 B3 B7 107.75(9) . . ?
B2 B3 B11 59.98(7) . . ?
B2 B3 H35 122.3(8) . . ?
B4 B3 H35 122.4(8) . . ?
B5 B3 B4 59.56(7) . . ?
B5 B3 H35 123.2(8) . . ?
B7 B3 B4 59.81(8) . . ?
B7 B3 B5 107.41(9) . . ?
B7 B3 B11 60.36(7) . . ?
B7 B3 H35 121.0(8) . . ?
B11 B3 B4 108.22(9) . . ?
B11 B3 B5 107.97(9) . . ?
B11 B3 H35 120.4(8) . . ?
B3 B4 B9 107.79(9) . . ?
B3 B4 H2 122.6(8) . . ?
B5 B4 B3 60.05(7) . . ?
B5 B4 B9 59.82(8) . . ?
B5 B4 H2 123.1(8) . . ?
B6 B4 B3 107.55(9) . . ?
B6 B4 B5 107.53(9) . . ?
B6 B4 B7 60.11(8) . . ?
B6 B4 B9 59.78(8) . . ?
B6 B4 H2 120.8(8) . . ?
B7 B4 B3 59.47(7) . . ?
B7 B4 B5 107.53(9) . . ?
B7 B4 B9 107.80(9) . . ?
B7 B4 H2 121.2(8) . . ?
B9 B4 H2 121.9(8) . . ?
B2 B5 B3 59.52(7) . . ?
B2 B5 B4 107.87(9) . . ?
B2 B5 B9 107.79(9) . . ?
B2 B5 B10 59.48(7) . . ?
B2 B5 H34 118.7(8) . . ?
B3 B5 H34 123.6(8) . . ?
B4 B5 B3 60.39(7) . . ?
B4 B5 B9 60.52(8) . . ?
B4 B5 H34 126.1(8) . . ?
B9 B5 B3 108.60(9) . . ?
B9 B5 H34 122.1(8) . . ?
B10 B5 B3 107.29(9) . . ?
B10 B5 B4 107.99(10) . . ?
B10 B5 B9 59.91(8) . . ?
B10 B5 H34 118.0(8) . . ?
B4 B6 B7 60.05(8) . . ?
B4 B6 B8 108.29(10) . . ?
B4 B6 B9 60.67(8) . . ?
B4 B6 H7 128.7(8) . . ?
B7 B6 B8 108.24(9) . . ?
B7 B6 H7 118.5(8) . . ?
B8 B6 H7 118.3(8) . . ?
B9 B6 B7 108.46(10) . . ?
B9 B6 B8 59.52(7) . . ?
B9 B6 H7 128.6(8) . . ?
C2 B6 B4 104.24(9) . . ?
C2 B6 B7 58.25(7) . . ?
C2 B6 B8 58.97(7) . . ?
C2 B6 B9 104.27(9) . . ?
C2 B6 H7 117.0(8) . . ?
B3 B7 B4 60.71(8) . . ?
B3 B7 B6 108.32(9) . . ?
B3 B7 B11 60.19(7) . . ?
B3 B7 H8 127.0(8) . . ?
B4 B7 B6 59.85(8) . . ?
B4 B7 B11 108.80(9) . . ?
B4 B7 H8 130.1(8) . . ?
B6 B7 B11 108.07(9) . . ?
B6 B7 H8 120.9(8) . . ?
B11 B7 H8 115.9(8) . . ?
C2 B7 B3 104.14(9) . . ?
C2 B7 B4 104.31(9) . . ?
C2 B7 B6 58.56(7) . . ?
C2 B7 B11 58.25(7) . . ?
C2 B7 H8 117.2(8) . . ?
B6 B8 H31 124.2(8) . . ?
B9 B8 B6 60.09(8) . . ?
B9 B8 H31 128.7(8) . . ?
B10 B8 B6 107.73(10) . . ?
B10 B8 B9 60.48(8) . . ?
B10 B8 H31 123.8(8) . . ?
C1 B8 B6 106.54(9) . . ?
C1 B8 B9 107.62(9) . . ?
C1 B8 B10 59.42(7) . . ?
C1 B8 H31 116.6(8) . . ?
C2 B8 B6 58.09(7) . . ?
C2 B8 B9 104.04(9) . . ?
C2 B8 B10 103.19(9) . . ?
C2 B8 C1 57.49(6) . . ?
C2 B8 H31 120.8(8) . . ?
B4 B9 H29 123.9(8) . . ?
B5 B9 B4 59.66(8) . . ?
B5 B9 H29 123.7(8) . . ?
B6 B9 B4 59.55(8) . . ?
B6 B9 B5 107.21(9) . . ?
B6 B9 H29 121.7(8) . . ?
B8 B9 B4 108.08(9) . . ?
B8 B9 B5 107.87(9) . . ?
B8 B9 B6 60.39(8) . . ?
B8 B9 B10 59.53(7) . . ?
B8 B9 H29 119.3(8) . . ?
B10 B9 B4 107.32(9) . . ?
B10 B9 B5 59.92(8) . . ?
B10 B9 B6 107.21(9) . . ?
B10 B9 H29 121.3(8) . . ?
B2 B10 B5 60.08(7) . . ?
B2 B10 B9 108.48(9) . . ?
B2 B10 H30 121.2(8) . . ?
B5 B10 H30 128.2(8) . . ?
B8 B10 B2 108.97(9) . . ?
B8 B10 B5 108.44(9) . . ?
B8 B10 B9 59.99(8) . . ?
B8 B10 H30 116.9(8) . . ?
B9 B10 B5 60.18(8) . . ?
B9 B10 H30 125.4(8) . . ?
C1 B10 B2 60.43(7) . . ?
C1 B10 B5 107.98(9) . . ?
C1 B10 B8 59.98(7) . . ?
C1 B10 B9 107.67(9) . . ?
C1 B10 H30 115.4(8) . . ?
B2 B11 B3 59.49(7) . . ?
B2 B11 B7 106.64(9) . . ?
B2 B11 H32 126.7(8) . . ?
B3 B11 B7 59.45(7) . . ?
B3 B11 H32 129.8(8) . . ?
B7 B11 H32 122.3(8) . . ?
C1 B11 B2 59.73(7) . . ?
C1 B11 B3 106.76(9) . . ?
C1 B11 B7 106.21(9) . . ?
C1 B11 H32 117.8(8) . . ?
C2 B11 B2 103.36(9) . . ?
C2 B11 B3 103.48(9) . . ?
C2 B11 B7 58.13(7) . . ?
C2 B11 C1 57.60(6) . . ?
C2 B11 H32 118.9(8) . . ?
B13 B12 B14 59.49(8) . . ?
B13 B12 H18 130.4(8) . . ?
B14 B12 H18 122.7(8) . . ?
B21 B12 B13 59.58(8) . . ?
B21 B12 B14 106.92(10) . . ?
B21 B12 H18 126.4(8) . . ?
C3 B12 B13 107.20(9) . . ?
C3 B12 B14 106.45(9) . . ?
C3 B12 B21 60.17(7) . . ?
C3 B12 H18 116.7(8) . . ?
C4 B12 B13 103.67(9) . . ?
C4 B12 B14 58.00(7) . . ?
C4 B12 B21 104.05(9) . . ?
C4 B12 C3 57.94(6) . . ?
C4 B12 H18 118.2(8) . . ?
B12 B13 B15 108.11(9) . . ?
B12 B13 B16 107.55(9) . . ?
B12 B13 H9 119.1(8) . . ?
B14 B13 B12 60.48(8) . . ?
B14 B13 B15 59.73(8) . . ?
B14 B13 B16 107.15(10) . . ?
B14 B13 H9 123.7(8) . . ?
B15 B13 H9 125.5(8) . . ?
B16 B13 B15 59.45(8) . . ?
B16 B13 H9 122.6(8) . . ?
B21 B13 B12 60.16(7) . . ?
B21 B13 B14 108.16(9) . . ?
B21 B13 B15 107.45(10) . . ?
B21 B13 B16 59.51(8) . . ?
B21 B13 H9 118.5(8) . . ?
B12 B14 H17 116.7(8) . . ?
B13 B14 B12 60.03(8) . . ?
B13 B14 B15 60.80(8) . . ?
B13 B14 B22 108.46(10) . . ?
B13 B14 H17 127.3(8) . . ?
B15 B14 B12 108.59(10) . . ?
B15 B14 B22 59.90(8) . . ?
B15 B14 H17 129.7(8) . . ?
B22 B14 B12 107.92(9) . . ?
B22 B14 H17 120.3(8) . . ?
C4 B14 B12 58.23(7) . . ?
C4 B14 B13 104.26(9) . . ?
C4 B14 B15 104.42(10) . . ?
C4 B14 B22 58.58(7) . . ?
C4 B14 H17 117.1(8) . . ?
B13 B15 B17 107.81(10) . . ?
B13 B15 H16 121.1(8) . . ?
B14 B15 B13 59.47(8) . . ?
B14 B15 B16 107.47(10) . . ?
B14 B15 B17 107.57(9) . . ?
B14 B15 H16 121.3(8) . . ?
B16 B15 B13 60.12(8) . . ?
B16 B15 B17 59.85(8) . . ?
B16 B15 H16 122.1(8) . . ?
B17 B15 H16 122.9(8) . . ?
B22 B15 B13 107.65(10) . . ?
B22 B15 B14 60.20(8) . . ?
B22 B15 B16 107.38(10) . . ?
B22 B15 B17 59.47(8) . . ?
B22 B15 H16 122.4(8) . . ?
B13 B16 H15 124.6(8) . . ?
B15 B16 B13 60.44(8) . . ?
B15 B16 B17 60.66(8) . . ?
B15 B16 B19 108.52(10) . . ?
B15 B16 H15 125.3(8) . . ?
B17 B16 B13 108.70(10) . . ?
B17 B16 H15 120.8(8) . . ?
B19 B16 B13 107.57(10) . . ?
B19 B16 B17 60.13(8) . . ?
B19 B16 H15 117.4(8) . . ?
B21 B16 B13 59.67(8) . . ?
B21 B16 B15 108.36(10) . . ?
B21 B16 B17 108.20(9) . . ?
B21 B16 B19 59.68(7) . . ?
B21 B16 H15 119.4(8) . . ?
B15 B17 H10 123.4(8) . . ?
B16 B17 B15 59.49(8) . . ?
B16 B17 B19 59.84(8) . . ?
B16 B17 H10 124.9(8) . . ?
B18 B17 B15 107.93(10) . . ?
B18 B17 B16 107.67(9) . . ?
B18 B17 B19 59.75(7) . . ?
B18 B17 B22 60.39(8) . . ?
B18 B17 H10 119.1(8) . . ?
B19 B17 B15 107.36(9) . . ?
B19 B17 H10 122.4(8) . . ?
B22 B17 B15 59.64(8) . . ?
B22 B17 B16 107.22(10) . . ?
B22 B17 B19 107.69(9) . . ?
B22 B17 H10 120.0(8) . . ?
B17 B18 B19 60.64(8) . . ?
B17 B18 B22 59.96(8) . . ?
B17 B18 H13 130.6(8) . . ?
B19 B18 B22 108.05(9) . . ?
B19 B18 H13 126.3(8) . . ?
B22 B18 H13 122.1(8) . . ?
C3 B18 B17 107.57(9) . . ?
C3 B18 B19 59.45(7) . . ?
C3 B18 B22 106.75(9) . . ?
C3 B18 H13 116.4(8) . . ?
C4 B18 B17 104.18(9) . . ?
C4 B18 B19 103.67(9) . . ?
C4 B18 B22 58.32(7) . . ?
C4 B18 C3 57.66(6) . . ?
C4 B18 H13 117.6(8) . . ?
B16 B19 B17 60.03(8) . . ?
B16 B19 H100 125.5(8) . . ?
B17 B19 H100 126.1(8) . . ?
B18 B19 B16 107.72(10) . . ?
B18 B19 B17 59.61(7) . . ?
B18 B19 H100 120.6(8) . . ?
B21 B19 B16 59.76(8) . . ?
B21 B19 B17 108.18(10) . . ?
B21 B19 B18 108.69(9) . . ?
B21 B19 H100 119.2(8) . . ?
C3 B19 B16 107.18(9) . . ?
C3 B19 B17 106.89(9) . . ?
C3 B19 B18 59.62(7) . . ?
C3 B19 B21 60.44(7) . . ?
C3 B19 H100 117.7(8) . . ?
B12 B21 H12 122.6(8) . . ?
B13 B21 B12 60.26(8) . . ?
B13 B21 H12 124.8(8) . . ?
B16 B21 B12 108.65(10) . . ?
B16 B21 B13 60.82(8) . . ?
B16 B21 H12 122.4(8) . . ?
B19 B21 B12 107.82(9) . . ?
B19 B21 B13 109.18(10) . . ?
B19 B21 B16 60.56(8) . . ?
B19 B21 C3 59.19(7) . . ?
B19 B21 H12 118.5(8) . . ?
C3 B21 B12 58.90(7) . . ?
C3 B21 B13 106.74(9) . . ?
C3 B21 B16 106.84(9) . . ?
C3 B21 H12 120.5(8) . . ?
B14 B22 H14 120.5(8) . . ?
B15 B22 B14 59.90(8) . . ?
B15 B22 B18 108.33(10) . . ?
B15 B22 H14 129.4(8) . . ?
B17 B22 B14 108.45(10) . . ?
B17 B22 B15 60.89(8) . . ?
B17 B22 B18 59.64(8) . . ?
B17 B22 H14 127.0(8) . . ?
B18 B22 B14 107.82(9) . . ?
B18 B22 H14 117.1(8) . . ?
C4 B22 B14 58.06(7) . . ?
C4 B22 B15 104.03(9) . . ?
C4 B22 B17 104.22(9) . . ?
C4 B22 B18 58.69(7) . . ?
C4 B22 H14 117.7(8) . . ?
B24 B23 B25 59.83(7) . . ?
B24 B23 B27 107.38(9) . . ?
B24 B23 B28 59.74(7) . . ?
B24 B23 H000 119.6(8) . . ?
B25 B23 B27 107.95(9) . . ?
B25 B23 B28 107.54(9) . . ?
B25 B23 H000 119.1(8) . . ?
B26 B23 B24 107.92(9) . . ?
B26 B23 B25 60.49(7) . . ?
B26 B23 B27 59.66(8) . . ?
B26 B23 B28 107.19(9) . . ?
B26 B23 H000 122.6(8) . . ?
B27 B23 H000 125.1(8) . . ?
B28 B23 B27 59.43(8) . . ?
B28 B23 H000 123.3(8) . . ?
B23 B24 H28 123.9(8) . . ?
B25 B24 B23 60.12(7) . . ?
B25 B24 B28 108.23(9) . . ?
B25 B24 H28 121.5(8) . . ?
B28 B24 B23 60.32(7) . . ?
B28 B24 H28 123.3(8) . . ?
B29 B24 B23 108.70(9) . . ?
B29 B24 B25 108.24(9) . . ?
B29 B24 B28 60.23(7) . . ?
B29 B24 C5 59.52(7) . . ?
B29 B24 H28 119.8(8) . . ?
C5 B24 B23 106.60(9) . . ?
C5 B24 B25 59.17(7) . . ?
C5 B24 B28 106.59(9) . . ?
C5 B24 H28 120.9(8) . . ?
B23 B25 B26 59.54(7) . . ?
B23 B25 H27 129.8(8) . . ?
B24 B25 B23 60.05(7) . . ?
B24 B25 B26 107.34(9) . . ?
B24 B25 H27 125.9(8) . . ?
B26 B25 H27 122.6(8) . . ?
C5 B25 B23 107.36(8) . . ?
C5 B25 B24 60.22(7) . . ?
C5 B25 B26 106.16(9) . . ?
C5 B25 H27 117.3(8) . . ?
C6 B25 B23 103.56(9) . . ?
C6 B25 B24 103.97(8) . . ?
C6 B25 B26 57.88(7) . . ?
C6 B25 C5 57.56(6) . . ?
C6 B25 H27 118.8(8) . . ?
B23 B26 B25 59.97(7) . . ?
B23 B26 B27 60.91(8) . . ?
B23 B26 B31 108.61(9) . . ?
B23 B26 H26 127.3(8) . . ?
B25 B26 H26 116.7(8) . . ?
B27 B26 B25 108.52(10) . . ?
B27 B26 B31 59.85(8) . . ?
B27 B26 H26 129.9(8) . . ?
B31 B26 B25 107.94(9) . . ?
B31 B26 H26 120.2(8) . . ?
C6 B26 B23 104.22(9) . . ?
C6 B26 B25 58.30(7) . . ?
C6 B26 B27 104.12(9) . . ?
C6 B26 B31 58.42(7) . . ?
C6 B26 H26 117.1(8) . . ?
B23 B27 H25 121.3(8) . . ?
B26 B27 B23 59.43(8) . . ?
B26 B27 B28 107.40(9) . . ?
B26 B27 B31 60.31(8) . . ?
B26 B27 B32 108.00(9) . . ?
B26 B27 H25 120.6(8) . . ?
B28 B27 B23 59.91(8) . . ?
B28 B27 B32 60.00(8) . . ?
B28 B27 H25 122.9(8) . . ?
B31 B27 B23 107.81(9) . . ?
B31 B27 B28 107.73(9) . . ?
B31 B27 B32 59.88(8) . . ?
B31 B27 H25 121.5(8) . . ?
B32 B27 B23 107.96(9) . . ?
B32 B27 H25 122.8(8) . . ?
B23 B28 H24 121.0(8) . . ?
B24 B28 B23 59.94(7) . . ?
B24 B28 B27 108.51(9) . . ?
B24 B28 B29 59.63(7) . . ?
B24 B28 B32 108.18(9) . . ?
B24 B28 H24 119.2(8) . . ?
B27 B28 B23 60.65(8) . . ?
B27 B28 B29 108.43(9) . . ?
B27 B28 B32 60.33(8) . . ?
B27 B28 H24 123.5(8) . . ?
B29 B28 B23 107.93(9) . . ?
B29 B28 B32 60.22(7) . . ?
B29 B28 H24 120.5(8) . . ?
B32 B28 B23 108.81(9) . . ?
B32 B28 H24 123.1(8) . . ?
B24 B29 B28 60.14(7) . . ?
B24 B29 B32 108.44(9) . . ?
B24 B29 H23 120.0(8) . . ?
B28 B29 B32 60.05(8) . . ?
B28 B29 H23 127.5(8) . . ?
B30 B29 B24 108.40(9) . . ?
B30 B29 B28 107.59(9) . . ?
B30 B29 B32 59.54(7) . . ?
B30 B29 H23 118.9(8) . . ?
B32 B29 H23 126.2(8) . . ?
C5 B29 B24 60.30(7) . . ?
C5 B29 B28 107.12(9) . . ?
C5 B29 B30 59.18(7) . . ?
C5 B29 B32 106.50(9) . . ?
C5 B29 H23 116.7(8) . . ?
B29 B30 B31 108.60(9) . . ?
B29 B30 H20 125.3(8) . . ?
B31 B30 H20 122.5(8) . . ?
B32 B30 B29 60.82(8) . . ?
B32 B30 B31 60.27(8) . . ?
B32 B30 H20 130.4(8) . . ?
C5 B30 B29 60.11(7) . . ?
C5 B30 B31 106.87(9) . . ?
C5 B30 B32 108.25(9) . . ?
C5 B30 H20 115.6(8) . . ?
C6 B30 B29 103.93(8) . . ?
C6 B30 B31 58.08(7) . . ?
C6 B30 B32 104.17(9) . . ?
C6 B30 C5 57.48(6) . . ?
C6 B30 H20 118.1(8) . . ?
B26 B31 H22 118.6(8) . . ?
B27 B31 B26 59.84(8) . . ?
B27 B31 B30 107.64(10) . . ?
B27 B31 B32 60.39(8) . . ?
B27 B31 H22 130.5(8) . . ?
B30 B31 B26 107.73(9) . . ?
B30 B31 H22 117.7(8) . . ?
B32 B31 B26 108.04(10) . . ?
B32 B31 B30 59.36(7) . . ?
B32 B31 H22 129.6(8) . . ?
C6 B31 B26 57.95(7) . . ?
C6 B31 B27 103.76(9) . . ?
C6 B31 B30 58.97(7) . . ?
C6 B31 B32 104.14(9) . . ?
C6 B31 H22 115.7(8) . . ?
B27 B32 H21 125.8(8) . . ?
B28 B32 B27 59.67(8) . . ?
B28 B32 B29 59.73(7) . . ?
B28 B32 H21 125.5(8) . . ?
B29 B32 B27 107.51(9) . . ?
B29 B32 H21 120.1(8) . . ?
B30 B32 B27 107.92(9) . . ?
B30 B32 B28 107.40(9) . . ?
B30 B32 B29 59.63(7) . . ?
B30 B32 B31 60.37(7) . . ?
B30 B32 H21 117.3(8) . . ?
B31 B32 B27 59.73(8) . . ?
B31 B32 B28 107.35(9) . . ?
B31 B32 B29 107.74(9) . . ?
B31 B32 H21 120.9(8) . . ?
B1 C1 B2 129.46(9) . . ?
B1 C1 B8 112.44(8) . . ?
B1 C1 B10 121.13(8) . . ?
B1 C1 B11 124.25(8) . . ?
B2 C1 B11 60.53(7) . . ?
B8 C1 B2 109.42(8) . . ?
B8 C1 B11 110.92(8) . . ?
B10 C1 B2 60.37(7) . . ?
B10 C1 B8 60.60(7) . . ?
B10 C1 B11 109.95(8) . . ?
C2 C1 B1 119.46(8) . . ?
C2 C1 B2 105.24(8) . . ?
C2 C1 B8 60.26(7) . . ?
C2 C1 B10 106.21(8) . . ?
C2 C1 B11 59.26(7) . . ?
B6 C2 B8 62.94(7) . . ?
B6 C2 H33 119.4(9) . . ?
B7 C2 B6 63.19(8) . . ?
B7 C2 B8 115.60(9) . . ?
B7 C2 B11 63.62(8) . . ?
B7 C2 H33 117.9(9) . . ?
B8 C2 H33 117.8(9) . . ?
B11 C2 B6 116.36(9) . . ?
B11 C2 B8 115.82(9) . . ?
B11 C2 H33 114.8(9) . . ?
C1 C2 B6 114.46(9) . . ?
C1 C2 B7 115.20(9) . . ?
C1 C2 B8 62.24(7) . . ?
C1 C2 B11 63.14(7) . . ?
C1 C2 H33 116.2(9) . . ?
B1 C3 B12 123.00(9) . . ?
B1 C3 B18 112.92(8) . . ?
B1 C3 B19 121.84(9) . . ?
B1 C3 B21 129.25(9) . . ?
B12 C3 B18 111.04(8) . . ?
B12 C3 B19 110.44(9) . . ?
B12 C3 B21 60.93(7) . . ?
B18 C3 B21 109.69(9) . . ?
B19 C3 B18 60.93(7) . . ?
B19 C3 B21 60.37(7) . . ?
C4 C3 B1 118.58(8) . . ?
C4 C3 B12 59.59(7) . . ?
C4 C3 B18 59.99(7) . . ?
C4 C3 B19 106.60(8) . . ?
C4 C3 B21 105.89(8) . . ?
B12 C4 B18 115.43(9) . . ?
B12 C4 B22 116.44(9) . . ?
B12 C4 H001 113.8(9) . . ?
B14 C4 B12 63.77(7) . . ?
B14 C4 B18 115.75(10) . . ?
B14 C4 B22 63.35(8) . . ?
B14 C4 H001 118.3(9) . . ?
B18 C4 H001 118.1(9) . . ?
B22 C4 B18 62.99(8) . . ?
B22 C4 H001 120.9(9) . . ?
C3 C4 B12 62.47(7) . . ?
C3 C4 B14 114.86(9) . . ?
C3 C4 B18 62.35(7) . . ?
C3 C4 B22 114.46(9) . . ?
C3 C4 H001 115.1(9) . . ?
B1 C5 B24 130.77(9) . . ?
B1 C5 B25 124.04(8) . . ?
B1 C5 B29 121.86(8) . . ?
B1 C5 B30 111.36(8) . . ?
B25 C5 B24 60.61(7) . . ?
B25 C5 B29 109.95(8) . . ?
B29 C5 B24 60.18(7) . . ?
B30 C5 B24 109.53(8) . . ?
B30 C5 B25 111.29(8) . . ?
B30 C5 B29 60.71(7) . . ?
C6 C5 B1 117.52(8) . . ?
C6 C5 B24 105.84(8) . . ?
C6 C5 B25 59.62(7) . . ?
C6 C5 B29 106.70(8) . . ?
C6 C5 B30 60.53(7) . . ?
B25 C6 B30 115.17(9) . . ?
B25 C6 B31 116.80(9) . . ?
B25 C6 H19 114.8(9) . . ?
B26 C6 B25 63.82(8) . . ?
B26 C6 B30 115.67(9) . . ?
B26 C6 B31 63.63(8) . . ?
B26 C6 H19 118.3(9) . . ?
B30 C6 H19 117.7(9) . . ?
B31 C6 B30 62.96(7) . . ?
B31 C6 H19 119.6(9) . . ?
C5 C6 B25 62.82(7) . . ?
C5 C6 B26 115.33(9) . . ?
C5 C6 B30 61.99(7) . . ?
C5 C6 B31 114.68(9) . . ?
C5 C6 H19 115.5(9) . . ?
N1 C7 B1 175.74(11) . . ?
C9 C8 N1 118.18(10) . . ?
C13 C8 C9 123.93(10) . . ?
C13 C8 N1 117.88(10) . . ?
C8 C9 C14 122.56(10) . . ?
C10 C9 C8 116.50(11) . . ?
C10 C9 C14 120.92(11) . . ?
C9 C10 H3 119.4 . . ?
C11 C10 C9 121.14(11) . . ?
C11 C10 H3 119.4 . . ?
C10 C11 H1 119.8 . . ?
C12 C11 C10 120.42(11) . . ?
C12 C11 H1 119.8 . . ?
C11 C12 H37 119.3 . . ?
C11 C12 C13 121.36(11) . . ?
C13 C12 H37 119.3 . . ?
C8 C13 C15 122.45(10) . . ?
C12 C13 C8 116.44(10) . . ?
C12 C13 C15 121.00(11) . . ?
C9 C14 H4 109.5 . . ?
C9 C14 H5 109.5 . . ?
C9 C14 H6 109.5 . . ?
H4 C14 H5 109.5 . . ?
H4 C14 H6 109.5 . . ?
H5 C14 H6 109.5 . . ?
C13 C15 H38 109.5 . . ?
C13 C15 H39 109.5 . . ?
C13 C15 H40 109.5 . . ?
H38 C15 H39 109.5 . . ?
H38 C15 H40 109.5 . . ?
H39 C15 H40 109.5 . . ?
C7 N1 C8 178.48(11) . . ?

loop_
_geom_bond_atom_site_label_1
_geom_bond_atom_site_label_2
_geom_bond_distance
_geom_bond_site_symmetry_2
_geom_bond_publ_flag
B1 C1 1.7191(16) . ?
B1 C3 1.7066(16) . ?
B1 C5 1.7223(16) . ?
B1 C7 1.6373(15) . ?
B2 B3 1.7643(18) . ?
B2 B5 1.7688(18) . ?
B2 B10 1.7580(18) . ?
B2 B11 1.7731(18) . ?
B2 C1 1.7590(17) . ?
B2 H36 1.080(15) . ?
B3 B4 1.7916(19) . ?
B3 B5 1.7856(19) . ?
B3 B7 1.7694(19) . ?
B3 B11 1.7828(18) . ?
B3 H35 1.042(15) . ?
B4 B5 1.7767(19) . ?
B4 B6 1.772(2) . ?
B4 B7 1.7756(19) . ?
B4 B9 1.7921(19) . ?
B4 H2 1.093(15) . ?
B5 B9 1.780(2) . ?
B5 B10 1.7750(18) . ?
B5 H34 1.095(15) . ?
B6 B7 1.7767(19) . ?
B6 B8 1.7816(18) . ?
B6 B9 1.776(2) . ?
B6 C2 1.6984(17) . ?
B6 H7 1.060(15) . ?
B7 B11 1.7858(18) . ?
B7 C2 1.6928(17) . ?
B7 H8 1.076(15) . ?
B8 B9 1.7661(19) . ?
B8 B10 1.7579(19) . ?
B8 C1 1.7472(16) . ?
B8 C2 1.7144(17) . ?
B8 H31 1.080(15) . ?
B9 B10 1.7748(19) . ?
B9 H29 1.079(15) . ?
B10 C1 1.7372(16) . ?
B10 H30 1.100(15) . ?
B11 C1 1.7593(16) . ?
B11 C2 1.6950(17) . ?
B11 H32 1.091(15) . ?
B12 B13 1.7792(19) . ?
B12 B14 1.7874(19) . ?
B12 B21 1.7776(19) . ?
B12 C3 1.7416(16) . ?
B12 C4 1.6939(17) . ?
B12 H18 1.063(15) . ?
B13 B14 1.770(2) . ?
B13 B15 1.793(2) . ?
B13 B16 1.788(2) . ?
B13 B21 1.7672(19) . ?
B13 H9 1.086(15) . ?
B14 B15 1.774(2) . ?
B14 B22 1.7797(19) . ?
B14 C4 1.6898(17) . ?
B14 H17 1.092(15) . ?
B15 B16 1.776(2) . ?
B15 B17 1.797(2) . ?
B15 B22 1.7742(19) . ?
B15 H16 1.072(15) . ?
B16 B17 1.7821(19) . ?
B16 B19 1.7786(19) . ?
B16 B21 1.7644(19) . ?
B16 H15 1.086(15) . ?
B17 B18 1.7656(19) . ?
B17 B19 1.7838(19) . ?
B17 B22 1.771(2) . ?
B17 H10 1.076(15) . ?
B18 B19 1.7681(18) . ?
B18 B22 1.7789(19) . ?
B18 C3 1.7452(17) . ?
B18 C4 1.7059(17) . ?
B18 H13 1.080(15) . ?
B19 B21 1.7631(19) . ?
B19 C3 1.7421(17) . ?
B19 H100 1.088(15) . ?
B21 C3 1.7642(17) . ?
B21 H12 1.058(15) . ?
B22 C4 1.6992(18) . ?
B22 H14 1.087(15) . ?
B23 B24 1.7778(19) . ?
B23 B25 1.7792(18) . ?
B23 B26 1.771(2) . ?
B23 B27 1.7977(19) . ?
B23 B28 1.7845(18) . ?
B23 H000 1.060(15) . ?
B24 B25 1.7740(18) . ?
B24 B28 1.7742(18) . ?
B24 B29 1.7652(17) . ?
B24 C5 1.7673(16) . ?
B24 H28 1.085(15) . ?
B25 B26 1.7885(19) . ?
B25 C5 1.7484(16) . ?
B25 C6 1.6957(17) . ?
B25 H27 1.094(15) . ?
B26 B27 1.7755(19) . ?
B26 B31 1.7840(19) . ?
B26 C6 1.6878(17) . ?
B26 H26 1.098(15) . ?
B27 B28 1.776(2) . ?
B27 B31 1.7757(19) . ?
B27 B32 1.7877(19) . ?
B27 H25 1.068(15) . ?
B28 B29 1.7758(18) . ?
B28 B32 1.7816(19) . ?
B28 H24 1.086(15) . ?
B29 B30 1.7636(18) . ?
B29 B32 1.7847(19) . ?
B29 C5 1.7533(16) . ?
B29 H23 1.083(15) . ?
B30 B31 1.7802(19) . ?
B30 B32 1.7620(18) . ?
B30 C5 1.7367(16) . ?
B30 C6 1.7126(16) . ?
B30 H20 1.085(15) . ?
B31 B32 1.778(2) . ?
B31 C6 1.6964(17) . ?
B31 H22 1.081(15) . ?
B32 H21 1.122(15) . ?
C1 C2 1.6651(15) . ?
C2 H33 0.968(15) . ?
C3 C4 1.6645(15) . ?
C4 H001 0.952(16) . ?
C5 C6 1.6587(15) . ?
C6 H19 0.957(15) . ?
C7 N1 1.1448(14) . ?
C8 C9 1.4011(16) . ?
C8 C13 1.3968(16) . ?
C8 N1 1.4145(13) . ?
C9 C10 1.3905(16) . ?
C9 C14 1.4966(17) . ?
C10 H3 0.9500 . ?
C10 C11 1.3819(18) . ?
C11 H1 0.9500 . ?
C11 C12 1.3814(18) . ?
C12 H37 0.9500 . ?
C12 C13 1.3893(16) . ?
C13 C15 1.4999(16) . ?
C14 H4 0.9800 . ?
C14 H5 0.9800 . ?
C14 H6 0.9800 . ?
C15 H38 0.9800 . ?
C15 H39 0.9800 . ?
C15 H40 0.9800 . ?

loop_
_geom_torsion_atom_site_label_1
_geom_torsion_atom_site_label_2
_geom_torsion_atom_site_label_3
_geom_torsion_atom_site_label_4
_geom_torsion
_geom_torsion_site_symmetry_1
_geom_torsion_site_symmetry_2
_geom_torsion_site_symmetry_3
_geom_torsion_site_symmetry_4
_geom_torsion_publ_flag
B1 C1 C2 B6 -136.96(10) . . . . ?
B1 C1 C2 B7 152.53(9) . . . . ?
B1 C1 C2 B8 -100.50(10) . . . . ?
B1 C1 C2 B11 114.59(10) . . . . ?
B1 C3 C4 B12 113.55(10) . . . . ?
B1 C3 C4 B14 151.28(10) . . . . ?
B1 C3 C4 B18 -101.39(10) . . . . ?
B1 C3 C4 B22 -138.12(10) . . . . ?
B1 C5 C6 B25 115.23(10) . . . . ?
B1 C5 C6 B26 152.87(9) . . . . ?
B1 C5 C6 B30 -100.21(10) . . . . ?
B1 C5 C6 B31 -135.99(9) . . . . ?
B2 B3 B4 B5 -37.22(9) . . . . ?
B2 B3 B4 B6 63.28(11) . . . . ?
B2 B3 B4 B7 100.79(10) . . . . ?
B2 B3 B4 B9 0.21(12) . . . . ?
B2 B3 B5 B4 138.08(10) . . . . ?
B2 B3 B5 B9 100.13(10) . . . . ?
B2 B3 B5 B10 36.83(9) . . . . ?
B2 B3 B7 B4 -100.20(10) . . . . ?
B2 B3 B7 B6 -62.62(11) . . . . ?
B2 B3 B7 B11 38.15(8) . . . . ?
B2 B3 B7 C2 -1.52(12) . . . . ?
B2 B3 B11 B7 -137.20(10) . . . . ?
B2 B3 B11 C1 -37.95(8) . . . . ?
B2 B3 B11 C2 -97.73(9) . . . . ?
B2 B5 B9 B4 100.88(10) . . . . ?
B2 B5 B9 B6 63.64(11) . . . . ?
B2 B5 B9 B8 -0.02(12) . . . . ?
B2 B5 B9 B10 -36.65(8) . . . . ?
B2 B5 B10 B8 101.74(10) . . . . ?
B2 B5 B10 B9 138.71(9) . . . . ?
B2 B5 B10 C1 38.24(8) . . . . ?
B2 B10 C1 B1 -120.70(10) . . . . ?
B2 B10 C1 B8 139.43(9) . . . . ?
B2 B10 C1 B11 36.04(8) . . . . ?
B2 B10 C1 C2 98.60(9) . . . . ?
B2 B11 C1 B1 119.89(11) . . . . ?
B2 B11 C1 B8 -101.11(9) . . . . ?
B2 B11 C1 B10 -35.97(8) . . . . ?
B2 B11 C1 C2 -133.42(9) . . . . ?
B2 B11 C2 B6 -65.34(11) . . . . ?
B2 B11 C2 B7 -101.47(9) . . . . ?
B2 B11 C2 B8 5.74(12) . . . . ?
B2 B11 C2 C1 40.15(8) . . . . ?
B2 C1 C2 B6 67.50(11) . . . . ?
B2 C1 C2 B7 -3.02(12) . . . . ?
B2 C1 C2 B8 103.96(9) . . . . ?
B2 C1 C2 B11 -40.95(8) . . . . ?
B3 B2 B5 B4 -37.61(9) . . . . ?
B3 B2 B5 B9 -101.53(10) . . . . ?
B3 B2 B5 B10 -138.37(10) . . . . ?
B3 B2 B10 B5 37.80(9) . . . . ?
B3 B2 B10 B8 -63.05(11) . . . . ?
B3 B2 B10 B9 0.67(12) . . . . ?
B3 B2 B10 C1 -99.60(9) . . . . ?
B3 B2 B11 B7 37.64(9) . . . . ?
B3 B2 B11 C1 137.01(9) . . . . ?
B3 B2 B11 C2 97.94(9) . . . . ?
B3 B2 C1 B1 -150.36(10) . . . . ?
B3 B2 C1 B8 65.12(11) . . . . ?
B3 B2 C1 B10 102.05(10) . . . . ?
B3 B2 C1 B11 -38.51(8) . . . . ?
B3 B2 C1 C2 1.81(11) . . . . ?
B3 B4 B5 B2 37.22(9) . . . . ?
B3 B4 B5 B9 137.97(10) . . . . ?
B3 B4 B5 B10 100.08(10) . . . . ?
B3 B4 B6 B7 37.22(9) . . . . ?
B3 B4 B6 B8 -63.73(11) . . . . ?
B3 B4 B6 B9 -100.75(10) . . . . ?
B3 B4 B6 C2 -2.17(12) . . . . ?
B3 B4 B7 B6 -137.96(9) . . . . ?
B3 B4 B7 B11 -37.53(9) . . . . ?
B3 B4 B7 C2 -98.39(9) . . . . ?
B3 B4 B9 B5 -37.54(9) . . . . ?
B3 B4 B9 B6 100.35(10) . . . . ?
B3 B4 B9 B8 63.00(12) . . . . ?
B3 B4 B9 B10 0.19(12) . . . . ?
B3 B5 B9 B4 37.89(9) . . . . ?
B3 B5 B9 B6 0.65(12) . . . . ?
B3 B5 B9 B8 -63.01(11) . . . . ?
B3 B5 B9 B10 -99.64(10) . . . . ?
B3 B5 B10 B2 -36.84(9) . . . . ?
B3 B5 B10 B8 64.90(11) . . . . ?
B3 B5 B10 B9 101.87(10) . . . . ?
B3 B5 B10 C1 1.40(12) . . . . ?
B3 B7 B11 B2 -37.66(9) . . . . ?
B3 B7 B11 C1 -100.20(9) . . . . ?
B3 B7 B11 C2 -133.29(9) . . . . ?
B3 B7 C2 B6 -103.06(10) . . . . ?
B3 B7 C2 B8 -66.90(11) . . . . ?
B3 B7 C2 B11 40.64(8) . . . . ?
B3 B7 C2 C1 2.90(12) . . . . ?
B3 B11 C1 B1 157.73(9) . . . . ?
B3 B11 C1 B2 37.84(8) . . . . ?
B3 B11 C1 B8 -63.27(11) . . . . ?
B3 B11 C1 B10 1.87(11) . . . . ?
B3 B11 C1 C2 -95.58(9) . . . . ?
B3 B11 C2 B6 -4.00(12) . . . . ?
B3 B11 C2 B7 -40.13(8) . . . . ?
B3 B11 C2 B8 67.08(11) . . . . ?
B3 B11 C2 C1 101.49(9) . . . . ?
B4 B3 B5 B2 -138.08(10) . . . . ?
B4 B3 B5 B9 -37.95(9) . . . . ?
B4 B3 B5 B10 -101.25(10) . . . . ?
B4 B3 B7 B6 37.58(9) . . . . ?
B4 B3 B7 B11 138.35(9) . . . . ?
B4 B3 B7 C2 98.69(10) . . . . ?
B4 B3 B11 B2 99.99(10) . . . . ?
B4 B3 B11 B7 -37.21(9) . . . . ?
B4 B3 B11 C1 62.04(11) . . . . ?
B4 B3 B11 C2 2.26(11) . . . . ?
B4 B5 B9 B6 -37.24(9) . . . . ?
B4 B5 B9 B8 -100.90(10) . . . . ?
B4 B5 B9 B10 -137.53(9) . . . . ?
B4 B5 B10 B2 -100.55(10) . . . . ?
B4 B5 B10 B8 1.20(12) . . . . ?
B4 B5 B10 B9 38.17(9) . . . . ?
B4 B5 B10 C1 -62.30(11) . . . . ?
B4 B6 B7 B3 -37.97(9) . . . . ?
B4 B6 B7 B11 -101.69(10) . . . . ?
B4 B6 B7 C2 -133.66(9) . . . . ?
B4 B6 B8 B9 -37.52(9) . . . . ?
B4 B6 B8 B10 1.16(12) . . . . ?
B4 B6 B8 C1 63.63(11) . . . . ?
B4 B6 B8 C2 95.94(10) . . . . ?
B4 B6 B9 B5 37.29(9) . . . . ?
B4 B6 B9 B8 138.45(10) . . . . ?
B4 B6 B9 B10 100.33(10) . . . . ?
B4 B6 C2 B7 40.29(9) . . . . ?
B4 B6 C2 B8 -103.02(10) . . . . ?
B4 B6 C2 B11 4.00(12) . . . . ?
B4 B6 C2 C1 -66.82(11) . . . . ?
B4 B7 B11 B2 0.10(12) . . . . ?
B4 B7 B11 B3 37.76(9) . . . . ?
B4 B7 B11 C1 -62.44(11) . . . . ?
B4 B7 B11 C2 -95.53(10) . . . . ?
B4 B7 C2 B6 -40.21(9) . . . . ?
B4 B7 C2 B8 -4.05(12) . . . . ?
B4 B7 C2 B11 103.49(10) . . . . ?
B4 B7 C2 C1 65.75(11) . . . . ?
B4 B9 B10 B2 -0.53(12) . . . . ?
B4 B9 B10 B5 -37.61(9) . . . . ?
B4 B9 B10 B8 101.17(10) . . . . ?
B4 B9 B10 C1 63.39(12) . . . . ?
B5 B2 B3 B4 37.13(9) . . . . ?
B5 B2 B3 B7 100.20(10) . . . . ?
B5 B2 B3 B11 138.51(10) . . . . ?
B5 B2 B10 B8 -100.84(10) . . . . ?
B5 B2 B10 B9 -37.12(9) . . . . ?
B5 B2 B10 C1 -137.40(9) . . . . ?
B5 B2 B11 B3 -37.71(9) . . . . ?
B5 B2 B11 B7 -0.07(12) . . . . ?
B5 B2 B11 C1 99.31(10) . . . . ?
B5 B2 B11 C2 60.23(11) . . . . ?
B5 B2 C1 B1 145.66(10) . . . . ?
B5 B2 C1 B8 1.14(11) . . . . ?
B5 B2 C1 B10 38.07(8) . . . . ?
B5 B2 C1 B11 -102.49(9) . . . . ?
B5 B2 C1 C2 -62.17(10) . . . . ?
B5 B3 B4 B6 100.50(10) . . . . ?
B5 B3 B4 B7 138.01(10) . . . . ?
B5 B3 B4 B9 37.43(9) . . . . ?
B5 B3 B7 B4 -37.19(8) . . . . ?
B5 B3 B7 B6 0.40(12) . . . . ?
B5 B3 B7 B11 101.16(9) . . . . ?
B5 B3 B7 C2 61.50(11) . . . . ?
B5 B3 B11 B2 36.99(9) . . . . ?
B5 B3 B11 B7 -100.21(10) . . . . ?
B5 B3 B11 C1 -0.96(12) . . . . ?
B5 B3 B11 C2 -60.74(11) . . . . ?
B5 B4 B6 B7 100.53(10) . . . . ?
B5 B4 B6 B8 -0.42(12) . . . . ?
B5 B4 B6 B9 -37.44(9) . . . . ?
B5 B4 B6 C2 61.14(11) . . . . ?
B5 B4 B7 B3 37.44(9) . . . . ?
B5 B4 B7 B6 -100.53(10) . . . . ?
B5 B4 B7 B11 -0.09(12) . . . . ?
B5 B4 B7 C2 -60.96(11) . . . . ?
B5 B4 B9 B6 137.88(10) . . . . ?
B5 B4 B9 B8 100.54(10) . . . . ?
B5 B4 B9 B10 37.73(9) . . . . ?
B5 B9 B10 B2 37.08(9) . . . . ?
B5 B9 B10 B8 138.79(9) . . . . ?
B5 B9 B10 C1 101.00(10) . . . . ?
B5 B10 C1 B1 -158.79(9) . . . . ?
B5 B10 C1 B2 -38.09(8) . . . . ?
B5 B10 C1 B8 101.34(10) . . . . ?
B5 B10 C1 B11 -2.05(12) . . . . ?
B5 B10 C1 C2 60.51(11) . . . . ?
B6 B4 B5 B2 -63.32(12) . . . . ?
B6 B4 B5 B3 -100.54(10) . . . . ?
B6 B4 B5 B9 37.43(9) . . . . ?
B6 B4 B5 B10 -0.47(12) . . . . ?
B6 B4 B7 B3 137.96(9) . . . . ?
B6 B4 B7 B11 100.43(10) . . . . ?
B6 B4 B7 C2 39.57(8) . . . . ?
B6 B4 B9 B5 -137.88(10) . . . . ?
B6 B4 B9 B8 -37.35(9) . . . . ?
B6 B4 B9 B10 -100.15(10) . . . . ?
B6 B7 B11 B2 63.54(11) . . . . ?
B6 B7 B11 B3 101.20(10) . . . . ?
B6 B7 B11 C1 1.00(12) . . . . ?
B6 B7 B11 C2 -32.09(9) . . . . ?
B6 B7 C2 B8 36.16(9) . . . . ?
B6 B7 C2 B11 143.70(9) . . . . ?
B6 B7 C2 C1 105.96(10) . . . . ?
B6 B8 B9 B4 36.98(9) . . . . ?
B6 B8 B9 B5 100.03(10) . . . . ?
B6 B8 B9 B10 136.83(10) . . . . ?
B6 B8 B10 B2 62.36(11) . . . . ?
B6 B8 B10 B5 -1.45(12) . . . . ?
B6 B8 B10 B9 -38.51(9) . . . . ?
B6 B8 B10 C1 99.10(9) . . . . ?
B6 B8 C1 B1 144.68(9) . . . . ?
B6 B8 C1 B2 -64.32(11) . . . . ?
B6 B8 C1 B10 -101.16(10) . . . . ?
B6 B8 C1 B11 0.61(12) . . . . ?
B6 B8 C1 C2 32.54(8) . . . . ?
B6 B8 C2 B7 -36.25(10) . . . . ?
B6 B8 C2 B11 -107.86(10) . . . . ?
B6 B8 C2 C1 -142.59(9) . . . . ?
B6 B9 B10 B2 -63.19(12) . . . . ?
B6 B9 B10 B5 -100.28(10) . . . . ?
B6 B9 B10 B8 38.51(9) . . . . ?
B6 B9 B10 C1 0.73(12) . . . . ?
B7 B3 B4 B5 -138.01(10) . . . . ?
B7 B3 B4 B6 -37.51(9) . . . . ?
B7 B3 B4 B9 -100.58(10) . . . . ?
B7 B3 B5 B2 -100.78(10) . . . . ?
B7 B3 B5 B4 37.30(9) . . . . ?
B7 B3 B5 B9 -0.65(12) . . . . ?
B7 B3 B5 B10 -63.95(11) . . . . ?
B7 B3 B11 B2 137.20(10) . . . . ?
B7 B3 B11 C1 99.25(9) . . . . ?
B7 B3 B11 C2 39.47(8) . . . . ?
B7 B4 B5 B2 0.05(13) . . . . ?
B7 B4 B5 B3 -37.18(9) . . . . ?
B7 B4 B5 B9 100.79(10) . . . . ?
B7 B4 B5 B10 62.90(12) . . . . ?
B7 B4 B6 B8 -100.96(10) . . . . ?
B7 B4 B6 B9 -137.98(9) . . . . ?
B7 B4 B6 C2 -39.40(8) . . . . ?
B7 B4 B9 B5 -100.32(10) . . . . ?
B7 B4 B9 B6 37.56(9) . . . . ?
B7 B4 B9 B8 0.21(12) . . . . ?
B7 B4 B9 B10 -62.59(12) . . . . ?
B7 B6 B8 B9 -101.11(10) . . . . ?
B7 B6 B8 B10 -62.43(11) . . . . ?
B7 B6 B8 C1 0.04(12) . . . . ?
B7 B6 B8 C2 32.34(9) . . . . ?
B7 B6 B9 B4 -37.70(9) . . . . ?
B7 B6 B9 B5 -0.40(12) . . . . ?
B7 B6 B9 B8 100.75(10) . . . . ?
B7 B6 B9 B10 62.63(12) . . . . ?
B7 B6 C2 B8 -143.31(10) . . . . ?
B7 B6 C2 B11 -36.29(9) . . . . ?
B7 B6 C2 C1 -107.11(10) . . . . ?
B7 B11 C1 B1 -140.00(10) . . . . ?
B7 B11 C1 B2 100.11(9) . . . . ?
B7 B11 C1 B8 -1.00(11) . . . . ?
B7 B11 C1 B10 64.14(11) . . . . ?
B7 B11 C1 C2 -33.31(8) . . . . ?
B7 B11 C2 B6 36.13(9) . . . . ?
B7 B11 C2 B8 107.21(10) . . . . ?
B7 B11 C2 C1 141.62(9) . . . . ?
B8 B6 B7 B3 63.07(12) . . . . ?
B8 B6 B7 B4 101.04(10) . . . . ?
B8 B6 B7 B11 -0.65(12) . . . . ?
B8 B6 B7 C2 -32.62(9) . . . . ?
B8 B6 B9 B4 -138.45(10) . . . . ?
B8 B6 B9 B5 -101.15(10) . . . . ?
B8 B6 B9 B10 -38.12(9) . . . . ?
B8 B6 C2 B7 143.31(10) . . . . ?
B8 B6 C2 B11 107.02(10) . . . . ?
B8 B6 C2 C1 36.20(9) . . . . ?
B8 B9 B10 B2 -101.70(10) . . . . ?
B8 B9 B10 B5 -138.79(9) . . . . ?
B8 B9 B10 C1 -37.78(8) . . . . ?
B8 B10 C1 B1 99.87(10) . . . . ?
B8 B10 C1 B2 -139.43(9) . . . . ?
B8 B10 C1 B11 -103.39(9) . . . . ?
B8 B10 C1 C2 -40.82(8) . . . . ?
B8 C1 C2 B6 -36.46(9) . . . . ?
B8 C1 C2 B7 -106.98(10) . . . . ?
B8 C1 C2 B11 -144.91(9) . . . . ?
B9 B4 B5 B2 -100.75(10) . . . . ?
B9 B4 B5 B3 -137.97(10) . . . . ?
B9 B4 B5 B10 -37.89(9) . . . . ?
B9 B4 B6 B7 137.98(9) . . . . ?
B9 B4 B6 B8 37.02(9) . . . . ?
B9 B4 B6 C2 98.58(9) . . . . ?
B9 B4 B7 B3 100.55(10) . . . . ?
B9 B4 B7 B6 -37.41(9) . . . . ?
B9 B4 B7 B11 63.02(12) . . . . ?
B9 B4 B7 C2 2.15(12) . . . . ?
B9 B5 B10 B2 -138.71(9) . . . . ?
B9 B5 B10 B8 -36.97(9) . . . . ?
B9 B5 B10 C1 -100.47(10) . . . . ?
B9 B6 B7 B3 0.00(12) . . . . ?
B9 B6 B7 B4 37.97(9) . . . . ?
B9 B6 B7 B11 -63.72(11) . . . . ?
B9 B6 B7 C2 -95.69(10) . . . . ?
B9 B6 B8 B10 38.68(9) . . . . ?
B9 B6 B8 C1 101.15(10) . . . . ?
B9 B6 B8 C2 133.46(10) . . . . ?
B9 B6 C2 B7 103.10(10) . . . . ?
B9 B6 C2 B8 -40.20(9) . . . . ?
B9 B6 C2 B11 66.81(12) . . . . ?
B9 B6 C2 C1 -4.01(13) . . . . ?
B9 B8 B10 B2 100.87(10) . . . . ?
B9 B8 B10 B5 37.05(9) . . . . ?
B9 B8 B10 C1 137.61(9) . . . . ?
B9 B8 C1 B1 -152.15(9) . . . . ?
B9 B8 C1 B2 -1.16(11) . . . . ?
B9 B8 C1 B10 -37.99(8) . . . . ?
B9 B8 C1 B11 63.77(11) . . . . ?
B9 B8 C1 C2 95.71(9) . . . . ?
B9 B8 C2 B6 40.43(9) . . . . ?
B9 B8 C2 B7 4.18(12) . . . . ?
B9 B8 C2 B11 -67.43(11) . . . . ?
B9 B8 C2 C1 -102.16(9) . . . . ?
B9 B10 C1 B1 137.66(10) . . . . ?
B9 B10 C1 B2 -101.64(10) . . . . ?
B9 B10 C1 B8 37.78(9) . . . . ?
B9 B10 C1 B11 -65.60(11) . . . . ?
B9 B10 C1 C2 -3.04(12) . . . . ?
B10 B2 B3 B4 -0.54(12) . . . . ?
B10 B2 B3 B5 -37.67(9) . . . . ?
B10 B2 B3 B7 62.52(11) . . . . ?
B10 B2 B3 B11 100.84(10) . . . . ?
B10 B2 B5 B3 138.37(10) . . . . ?
B10 B2 B5 B4 100.76(10) . . . . ?
B10 B2 B5 B9 36.84(9) . . . . ?
B10 B2 B11 B3 -101.92(10) . . . . ?
B10 B2 B11 B7 -64.29(11) . . . . ?
B10 B2 B11 C1 35.09(8) . . . . ?
B10 B2 B11 C2 -3.98(11) . . . . ?
B10 B2 C1 B1 107.59(11) . . . . ?
B10 B2 C1 B8 -36.93(8) . . . . ?
B10 B2 C1 B11 -140.56(9) . . . . ?
B10 B2 C1 C2 -100.24(9) . . . . ?
B10 B5 B9 B4 137.53(9) . . . . ?
B10 B5 B9 B6 100.29(10) . . . . ?
B10 B5 B9 B8 36.63(8) . . . . ?
B10 B8 B9 B4 -99.86(10) . . . . ?
B10 B8 B9 B5 -36.80(9) . . . . ?
B10 B8 B9 B6 -136.83(10) . . . . ?
B10 B8 C1 B1 -114.16(9) . . . . ?
B10 B8 C1 B2 36.83(8) . . . . ?
B10 B8 C1 B11 101.76(9) . . . . ?
B10 B8 C1 C2 133.70(9) . . . . ?
B10 B8 C2 B6 102.85(10) . . . . ?
B10 B8 C2 B7 66.60(11) . . . . ?
B10 B8 C2 B11 -5.01(12) . . . . ?
B10 B8 C2 C1 -39.74(8) . . . . ?
B10 C1 C2 B6 4.53(12) . . . . ?
B10 C1 C2 B7 -65.99(11) . . . . ?
B10 C1 C2 B8 40.99(8) . . . . ?
B10 C1 C2 B11 -103.92(9) . . . . ?
B11 B2 B3 B4 -101.38(10) . . . . ?
B11 B2 B3 B5 -138.51(10) . . . . ?
B11 B2 B3 B7 -38.32(9) . . . . ?
B11 B2 B5 B3 37.63(9) . . . . ?
B11 B2 B5 B4 0.02(12) . . . . ?
B11 B2 B5 B9 -63.90(11) . . . . ?
B11 B2 B5 B10 -100.74(10) . . . . ?
B11 B2 B10 B5 102.08(10) . . . . ?
B11 B2 B10 B8 1.23(12) . . . . ?
B11 B2 B10 B9 64.95(11) . . . . ?
B11 B2 B10 C1 -35.32(8) . . . . ?
B11 B2 C1 B1 -111.85(11) . . . . ?
B11 B2 C1 B8 103.64(9) . . . . ?
B11 B2 C1 B10 140.56(9) . . . . ?
B11 B2 C1 C2 40.32(8) . . . . ?
B11 B3 B4 B5 -100.56(10) . . . . ?
B11 B3 B4 B6 -0.05(12) . . . . ?
B11 B3 B4 B7 37.45(8) . . . . ?
B11 B3 B4 B9 -63.13(11) . . . . ?
B11 B3 B5 B2 -37.08(9) . . . . ?
B11 B3 B5 B4 101.00(10) . . . . ?
B11 B3 B5 B9 63.05(11) . . . . ?
B11 B3 B5 B10 -0.26(12) . . . . ?
B11 B3 B7 B4 -138.35(9) . . . . ?
B11 B3 B7 B6 -100.77(10) . . . . ?
B11 B3 B7 C2 -39.66(8) . . . . ?
B11 B7 C2 B6 -143.70(9) . . . . ?
B11 B7 C2 B8 -107.54(10) . . . . ?
B11 B7 C2 C1 -37.74(9) . . . . ?
B11 C1 C2 B6 108.45(10) . . . . ?
B11 C1 C2 B7 37.93(9) . . . . ?
B11 C1 C2 B8 144.91(9) . . . . ?
B12 B13 B14 B15 -138.07(10) . . . . ?
B12 B13 B14 B22 -100.48(10) . . . . ?
B12 B13 B14 C4 -39.31(9) . . . . ?
B12 B13 B15 B14 37.72(9) . . . . ?
B12 B13 B15 B16 -100.10(10) . . . . ?
B12 B13 B15 B17 -62.57(13) . . . . ?
B12 B13 B15 B22 0.20(14) . . . . ?
B12 B13 B16 B15 101.07(10) . . . . ?
B12 B13 B16 B17 62.95(12) . . . . ?
B12 B13 B16 B19 -0.67(13) . . . . ?
B12 B13 B16 B21 -37.65(9) . . . . ?
B12 B13 B21 B16 137.82(10) . . . . ?
B12 B13 B21 B19 100.04(10) . . . . ?
B12 B13 B21 C3 37.53(8) . . . . ?
B12 B14 B15 B13 -37.64(9) . . . . ?
B12 B14 B15 B16 -0.02(12) . . . . ?
B12 B14 B15 B17 63.07(12) . . . . ?
B12 B14 B15 B22 100.38(10) . . . . ?
B12 B14 B22 B15 -101.53(11) . . . . ?
B12 B14 B22 B17 -63.36(12) . . . . ?
B12 B14 B22 B18 -0.25(13) . . . . ?
B12 B14 B22 C4 32.22(9) . . . . ?
B12 B14 C4 B18 -107.09(10) . . . . ?
B12 B14 C4 B22 -143.37(10) . . . . ?
B12 B14 C4 C3 -37.23(9) . . . . ?
B12 B21 C3 B1 -110.52(12) . . . . ?
B12 B21 C3 B18 103.73(9) . . . . ?
B12 B21 C3 B19 140.87(9) . . . . ?
B12 B21 C3 C4 40.51(8) . . . . ?
B12 C3 C4 B14 37.74(10) . . . . ?
B12 C3 C4 B18 145.06(9) . . . . ?
B12 C3 C4 B22 108.33(10) . . . . ?
B13 B12 B14 B15 37.98(9) . . . . ?
B13 B12 B14 B22 101.40(11) . . . . ?
B13 B12 B14 C4 133.76(10) . . . . ?
B13 B12 B21 B16 -38.23(9) . . . . ?
B13 B12 B21 B19 -102.35(10) . . . . ?
B13 B12 B21 C3 -137.05(9) . . . . ?
B13 B12 C3 B1 158.10(9) . . . . ?
B13 B12 C3 B18 -63.53(11) . . . . ?
B13 B12 C3 B19 2.12(12) . . . . ?
B13 B12 C3 B21 37.96(9) . . . . ?
B13 B12 C3 C4 -95.62(10) . . . . ?
B13 B12 C4 B14 -39.82(9) . . . . ?
B13 B12 C4 B18 67.76(11) . . . . ?
B13 B12 C4 B22 -3.27(13) . . . . ?
B13 B12 C4 C3 101.93(10) . . . . ?
B13 B14 B15 B16 37.62(9) . . . . ?
B13 B14 B15 B17 100.71(10) . . . . ?
B13 B14 B15 B22 138.02(10) . . . . ?
B13 B14 B22 B15 -37.99(9) . . . . ?
B13 B14 B22 B17 0.18(12) . . . . ?
B13 B14 B22 B18 63.29(12) . . . . ?
B13 B14 B22 C4 95.75(10) . . . . ?
B13 B14 C4 B12 40.21(9) . . . . ?
B13 B14 C4 B18 -66.88(12) . . . . ?
B13 B14 C4 B22 -103.16(11) . . . . ?
B13 B14 C4 C3 2.98(13) . . . . ?
B13 B15 B16 B17 137.88(10) . . . . ?
B13 B15 B16 B19 100.14(10) . . . . ?
B13 B15 B16 B21 36.87(9) . . . . ?
B13 B15 B17 B16 -37.65(9) . . . . ?
B13 B15 B17 B18 62.70(12) . . . . ?
B13 B15 B17 B19 -0.33(13) . . . . ?
B13 B15 B17 B22 100.38(11) . . . . ?
B13 B15 B22 B14 37.20(9) . . . . ?
B13 B15 B22 B17 -100.66(11) . . . . ?
B13 B15 B22 B18 -63.21(12) . . . . ?
B13 B15 B22 C4 -2.00(13) . . . . ?
B13 B16 B17 B15 38.02(9) . . . . ?
B13 B16 B17 B18 -62.78(12) . . . . ?
B13 B16 B17 B19 -99.97(10) . . . . ?
B13 B16 B17 B22 0.85(12) . . . . ?
B13 B16 B19 B17 101.88(11) . . . . ?
B13 B16 B19 B18 64.75(12) . . . . ?
B13 B16 B19 B21 -36.98(9) . . . . ?
B13 B16 B19 C3 1.93(12) . . . . ?
B13 B16 B21 B12 37.98(9) . . . . ?
B13 B16 B21 B19 138.36(10) . . . . ?
B13 B16 B21 C3 100.11(10) . . . . ?
B13 B21 C3 B1 -148.67(10) . . . . ?
B13 B21 C3 B12 -38.15(9) . . . . ?
B13 B21 C3 B18 65.58(11) . . . . ?
B13 B21 C3 B19 102.72(10) . . . . ?
B13 B21 C3 C4 2.36(11) . . . . ?
B14 B12 B13 B15 -37.39(9) . . . . ?
B14 B12 B13 B16 -100.16(10) . . . . ?
B14 B12 B13 B21 -137.53(10) . . . . ?
B14 B12 B21 B13 37.45(9) . . . . ?
B14 B12 B21 B16 -0.78(12) . . . . ?
B14 B12 B21 B19 -64.90(11) . . . . ?
B14 B12 B21 C3 -99.60(9) . . . . ?
B14 B12 C3 B1 -139.46(10) . . . . ?
B14 B12 C3 B18 -1.10(12) . . . . ?
B14 B12 C3 B19 64.56(11) . . . . ?
B14 B12 C3 B21 100.39(10) . . . . ?
B14 B12 C3 C4 -33.19(9) . . . . ?
B14 B12 C4 B18 107.58(11) . . . . ?
B14 B12 C4 B22 36.55(10) . . . . ?
B14 B12 C4 C3 141.75(10) . . . . ?
B14 B13 B15 B16 -137.82(10) . . . . ?
B14 B13 B15 B17 -100.29(10) . . . . ?
B14 B13 B15 B22 -37.52(9) . . . . ?
B14 B13 B16 B15 37.37(9) . . . . ?
B14 B13 B16 B17 -0.74(12) . . . . ?
B14 B13 B16 B19 -64.36(12) . . . . ?
B14 B13 B16 B21 -101.35(10) . . . . ?
B14 B13 B21 B12 -38.20(9) . . . . ?
B14 B13 B21 B16 99.62(11) . . . . ?
B14 B13 B21 B19 61.84(12) . . . . ?
B14 B13 B21 C3 -0.67(13) . . . . ?
B14 B15 B16 B13 -37.33(9) . . . . ?
B14 B15 B16 B17 100.55(10) . . . . ?
B14 B15 B16 B19 62.81(12) . . . . ?
B14 B15 B16 B21 -0.46(12) . . . . ?
B14 B15 B17 B16 -100.39(10) . . . . ?
B14 B15 B17 B18 -0.04(13) . . . . ?
B14 B15 B17 B19 -63.07(12) . . . . ?
B14 B15 B17 B22 37.64(9) . . . . ?
B14 B15 B22 B17 -137.86(10) . . . . ?
B14 B15 B22 B18 -100.41(10) . . . . ?
B14 B15 B22 C4 -39.19(9) . . . . ?
B14 B22 C4 B12 -36.71(10) . . . . ?
B14 B22 C4 B18 -143.26(10) . . . . ?
B14 B22 C4 C3 -106.77(10) . . . . ?
B15 B13 B14 B12 138.07(10) . . . . ?
B15 B13 B14 B22 37.59(9) . . . . ?
B15 B13 B14 C4 98.76(10) . . . . ?
B15 B13 B16 B17 -38.12(9) . . . . ?
B15 B13 B16 B19 -101.73(10) . . . . ?
B15 B13 B16 B21 -138.72(10) . . . . ?
B15 B13 B21 B12 -101.27(10) . . . . ?
B15 B13 B21 B16 36.55(9) . . . . ?
B15 B13 B21 B19 -1.23(13) . . . . ?
B15 B13 B21 C3 -63.73(12) . . . . ?
B15 B14 B22 B17 38.17(9) . . . . ?
B15 B14 B22 B18 101.28(10) . . . . ?
B15 B14 B22 C4 133.74(10) . . . . ?
B15 B14 C4 B12 103.18(10) . . . . ?
B15 B14 C4 B18 -3.91(13) . . . . ?
B15 B14 C4 B22 -40.19(9) . . . . ?
B15 B14 C4 C3 65.95(12) . . . . ?
B15 B16 B17 B18 -100.80(11) . . . . ?
B15 B16 B17 B19 -137.99(10) . . . . ?
B15 B16 B17 B22 -37.16(9) . . . . ?
B15 B16 B19 B17 37.97(9) . . . . ?
B15 B16 B19 B18 0.83(13) . . . . ?
B15 B16 B19 B21 -100.89(11) . . . . ?
B15 B16 B19 C3 -61.98(12) . . . . ?
B15 B16 B21 B12 0.77(12) . . . . ?
B15 B16 B21 B13 -37.20(9) . . . . ?
B15 B16 B21 B19 101.16(10) . . . . ?
B15 B16 B21 C3 62.91(11) . . . . ?
B15 B17 B18 B19 -100.04(10) . . . . ?
B15 B17 B18 B22 37.35(9) . . . . ?
B15 B17 B18 C3 -62.22(11) . . . . ?
B15 B17 B18 C4 -2.13(12) . . . . ?
B15 B17 B19 B16 -37.17(9) . . . . ?
B15 B17 B19 B18 101.02(10) . . . . ?
B15 B17 B19 B21 -0.42(13) . . . . ?
B15 B17 B19 C3 63.28(11) . . . . ?
B15 B17 B22 B14 -37.73(9) . . . . ?
B15 B17 B22 B18 -138.02(10) . . . . ?
B15 B17 B22 C4 -98.35(10) . . . . ?
B15 B22 C4 B12 3.40(13) . . . . ?
B15 B22 C4 B14 40.11(9) . . . . ?
B15 B22 C4 B18 -103.15(10) . . . . ?
B15 B22 C4 C3 -66.66(11) . . . . ?
B16 B13 B14 B12 100.83(10) . . . . ?
B16 B13 B14 B15 -37.24(9) . . . . ?
B16 B13 B14 B22 0.35(12) . . . . ?
B16 B13 B14 C4 61.52(11) . . . . ?
B16 B13 B15 B14 137.82(10) . . . . ?
B16 B13 B15 B17 37.53(9) . . . . ?
B16 B13 B15 B22 100.29(11) . . . . ?
B16 B13 B21 B12 -137.82(10) . . . . ?
B16 B13 B21 B19 -37.78(9) . . . . ?
B16 B13 B21 C3 -100.29(10) . . . . ?
B16 B15 B17 B18 100.35(10) . . . . ?
B16 B15 B17 B19 37.32(9) . . . . ?
B16 B15 B17 B22 138.03(10) . . . . ?
B16 B15 B22 B14 100.56(11) . . . . ?
B16 B15 B22 B17 -37.30(9) . . . . ?
B16 B15 B22 B18 0.16(13) . . . . ?
B16 B15 B22 C4 61.37(12) . . . . ?
B16 B17 B18 B19 -37.23(9) . . . . ?
B16 B17 B18 B22 100.16(11) . . . . ?
B16 B17 B18 C3 0.59(12) . . . . ?
B16 B17 B18 C4 60.68(11) . . . . ?
B16 B17 B19 B18 138.19(10) . . . . ?
B16 B17 B19 B21 36.74(9) . . . . ?
B16 B17 B19 C3 100.45(10) . . . . ?
B16 B17 B22 B14 -0.64(12) . . . . ?
B16 B17 B22 B15 37.10(9) . . . . ?
B16 B17 B22 B18 -100.92(10) . . . . ?
B16 B17 B22 C4 -61.25(11) . . . . ?
B16 B19 B21 B12 101.79(10) . . . . ?
B16 B19 B21 B13 37.89(9) . . . . ?
B16 B19 B21 C3 136.38(10) . . . . ?
B16 B19 C3 B1 -158.84(9) . . . . ?
B16 B19 C3 B12 -2.54(12) . . . . ?
B16 B19 C3 B18 100.83(10) . . . . ?
B16 B19 C3 B21 -38.60(9) . . . . ?
B16 B19 C3 C4 60.55(11) . . . . ?
B16 B21 C3 B1 147.49(10) . . . . ?
B16 B21 C3 B12 -101.99(10) . . . . ?
B16 B21 C3 B18 1.74(12) . . . . ?
B16 B21 C3 B19 38.88(9) . . . . ?
B16 B21 C3 C4 -61.48(11) . . . . ?
B17 B15 B16 B13 -137.88(10) . . . . ?
B17 B15 B16 B19 -37.74(9) . . . . ?
B17 B15 B16 B21 -101.01(10) . . . . ?
B17 B15 B22 B14 137.86(10) . . . . ?
B17 B15 B22 B18 37.45(9) . . . . ?
B17 B15 B22 C4 98.67(10) . . . . ?
B17 B16 B19 B18 -37.14(9) . . . . ?
B17 B16 B19 B21 -138.86(10) . . . . ?
B17 B16 B19 C3 -99.95(10) . . . . ?
B17 B16 B21 B12 -63.48(12) . . . . ?
B17 B16 B21 B13 -101.46(11) . . . . ?
B17 B16 B21 B19 36.91(9) . . . . ?
B17 B16 B21 C3 -1.34(13) . . . . ?
B17 B18 B19 B16 37.32(9) . . . . ?
B17 B18 B19 B21 100.57(10) . . . . ?
B17 B18 B19 C3 137.24(9) . . . . ?
B17 B18 B22 B14 -101.36(10) . . . . ?
B17 B18 B22 B15 -38.00(9) . . . . ?
B17 B18 B22 C4 -133.59(9) . . . . ?
B17 B18 C3 B1 -153.22(9) . . . . ?
B17 B18 C3 B12 64.01(11) . . . . ?
B17 B18 C3 B19 -38.36(9) . . . . ?
B17 B18 C3 B21 -1.46(12) . . . . ?
B17 B18 C3 C4 95.96(10) . . . . ?
B17 B18 C4 B12 -67.82(11) . . . . ?
B17 B18 C4 B14 3.88(12) . . . . ?
B17 B18 C4 B22 40.30(9) . . . . ?
B17 B18 C4 C3 -102.03(9) . . . . ?
B17 B19 B21 B12 64.93(11) . . . . ?
B17 B19 B21 B13 1.03(13) . . . . ?
B17 B19 B21 B16 -36.86(9) . . . . ?
B17 B19 B21 C3 99.52(10) . . . . ?
B17 B19 C3 B1 138.06(10) . . . . ?
B17 B19 C3 B12 -65.64(11) . . . . ?
B17 B19 C3 B18 37.74(8) . . . . ?
B17 B19 C3 B21 -101.69(10) . . . . ?
B17 B19 C3 C4 -2.54(11) . . . . ?
B17 B22 C4 B12 66.40(12) . . . . ?
B17 B22 C4 B14 103.11(10) . . . . ?
B17 B22 C4 B18 -40.15(8) . . . . ?
B17 B22 C4 C3 -3.66(12) . . . . ?
B18 B17 B19 B16 -138.19(10) . . . . ?
B18 B17 B19 B21 -101.45(10) . . . . ?
B18 B17 B19 C3 -37.74(8) . . . . ?
B18 B17 B22 B14 100.28(10) . . . . ?
B18 B17 B22 B15 138.02(10) . . . . ?
B18 B17 B22 C4 39.67(8) . . . . ?
B18 B19 B21 B12 1.74(12) . . . . ?
B18 B19 B21 B13 -62.16(12) . . . . ?
B18 B19 B21 B16 -100.05(10) . . . . ?
B18 B19 B21 C3 36.32(8) . . . . ?
B18 B19 C3 B1 100.33(10) . . . . ?
B18 B19 C3 B12 -103.37(9) . . . . ?
B18 B19 C3 B21 -139.43(9) . . . . ?
B18 B19 C3 C4 -40.28(8) . . . . ?
B18 B22 C4 B12 106.55(10) . . . . ?
B18 B22 C4 B14 143.26(10) . . . . ?
B18 B22 C4 C3 36.49(9) . . . . ?
B18 C3 C4 B12 -145.06(9) . . . . ?
B18 C3 C4 B14 -107.33(11) . . . . ?
B18 C3 C4 B22 -36.74(9) . . . . ?
B19 B16 B17 B15 137.99(10) . . . . ?
B19 B16 B17 B18 37.19(9) . . . . ?
B19 B16 B17 B22 100.83(10) . . . . ?
B19 B16 B21 B12 -100.39(10) . . . . ?
B19 B16 B21 B13 -138.36(10) . . . . ?
B19 B16 B21 C3 -38.25(8) . . . . ?
B19 B17 B18 B22 137.39(10) . . . . ?
B19 B17 B18 C3 37.82(8) . . . . ?
B19 B17 B18 C4 97.91(9) . . . . ?
B19 B17 B22 B14 62.41(11) . . . . ?
B19 B17 B22 B15 100.14(10) . . . . ?
B19 B17 B22 B18 -37.87(9) . . . . ?
B19 B17 B22 C4 1.80(12) . . . . ?
B19 B18 B22 B14 -63.00(12) . . . . ?
B19 B18 B22 B15 0.36(13) . . . . ?
B19 B18 B22 B17 38.36(9) . . . . ?
B19 B18 B22 C4 -95.23(10) . . . . ?
B19 B18 C3 B1 -114.85(10) . . . . ?
B19 B18 C3 B12 102.37(10) . . . . ?
B19 B18 C3 B21 36.90(9) . . . . ?
B19 B18 C3 C4 134.32(9) . . . . ?
B19 B18 C4 B12 -5.14(12) . . . . ?
B19 B18 C4 B14 66.56(11) . . . . ?
B19 B18 C4 B22 102.97(10) . . . . ?
B19 B18 C4 C3 -39.36(8) . . . . ?
B19 B21 C3 B1 108.61(12) . . . . ?
B19 B21 C3 B12 -140.87(9) . . . . ?
B19 B21 C3 B18 -37.14(9) . . . . ?
B19 B21 C3 C4 -100.36(9) . . . . ?
B19 C3 C4 B12 -104.33(9) . . . . ?
B19 C3 C4 B14 -66.59(11) . . . . ?
B19 C3 C4 B18 40.73(8) . . . . ?
B19 C3 C4 B22 4.00(11) . . . . ?
B21 B12 B13 B14 137.53(10) . . . . ?
B21 B12 B13 B15 100.14(11) . . . . ?
B21 B12 B13 B16 37.36(9) . . . . ?
B21 B12 B14 B13 -37.49(9) . . . . ?
B21 B12 B14 B15 0.49(12) . . . . ?
B21 B12 B14 B22 63.91(11) . . . . ?
B21 B12 B14 C4 96.27(10) . . . . ?
B21 B12 C3 B1 120.14(11) . . . . ?
B21 B12 C3 B18 -101.49(9) . . . . ?
B21 B12 C3 B19 -35.83(9) . . . . ?
B21 B12 C3 C4 -133.58(9) . . . . ?
B21 B12 C4 B14 -101.38(10) . . . . ?
B21 B12 C4 B18 6.20(12) . . . . ?
B21 B12 C4 B22 -64.83(11) . . . . ?
B21 B12 C4 C3 40.37(8) . . . . ?
B21 B13 B14 B12 38.06(9) . . . . ?
B21 B13 B14 B15 -100.02(11) . . . . ?
B21 B13 B14 B22 -62.43(12) . . . . ?
B21 B13 B14 C4 -1.25(13) . . . . ?
B21 B13 B15 B14 101.24(10) . . . . ?
B21 B13 B15 B16 -36.58(9) . . . . ?
B21 B13 B15 B17 0.95(13) . . . . ?
B21 B13 B15 B22 63.71(13) . . . . ?
B21 B13 B16 B15 138.72(10) . . . . ?
B21 B13 B16 B17 100.60(10) . . . . ?
B21 B13 B16 B19 36.99(9) . . . . ?
B21 B16 B17 B15 101.27(11) . . . . ?
B21 B16 B17 B18 0.48(13) . . . . ?
B21 B16 B17 B19 -36.71(9) . . . . ?
B21 B16 B17 B22 64.11(12) . . . . ?
B21 B16 B19 B17 138.86(10) . . . . ?
B21 B16 B19 B18 101.72(10) . . . . ?
B21 B16 B19 C3 38.91(9) . . . . ?
B21 B19 C3 B1 -120.24(11) . . . . ?
B21 B19 C3 B12 36.06(9) . . . . ?
B21 B19 C3 B18 139.43(9) . . . . ?
B21 B19 C3 C4 99.15(9) . . . . ?
B21 C3 C4 B12 -41.17(8) . . . . ?
B21 C3 C4 B14 -3.43(12) . . . . ?
B21 C3 C4 B18 103.89(9) . . . . ?
B21 C3 C4 B22 67.16(11) . . . . ?
B22 B14 B15 B13 -138.02(10) . . . . ?
B22 B14 B15 B16 -100.40(10) . . . . ?
B22 B14 B15 B17 -37.32(9) . . . . ?
B22 B14 C4 B12 143.37(10) . . . . ?
B22 B14 C4 B18 36.28(9) . . . . ?
B22 B14 C4 C3 106.14(10) . . . . ?
B22 B15 B16 B13 -100.75(11) . . . . ?
B22 B15 B16 B17 37.13(9) . . . . ?
B22 B15 B16 B19 -0.61(13) . . . . ?
B22 B15 B16 B21 -63.88(12) . . . . ?
B22 B15 B17 B16 -138.03(10) . . . . ?
B22 B15 B17 B18 -37.68(9) . . . . ?
B22 B15 B17 B19 -100.71(10) . . . . ?
B22 B17 B18 B19 -137.39(10) . . . . ?
B22 B17 B18 C3 -99.56(9) . . . . ?
B22 B17 B18 C4 -39.48(8) . . . . ?
B22 B17 B19 B16 -100.03(11) . . . . ?
B22 B17 B19 B18 38.16(9) . . . . ?
B22 B17 B19 B21 -63.28(11) . . . . ?
B22 B17 B19 C3 0.42(12) . . . . ?
B22 B18 B19 B16 -0.73(12) . . . . ?
B22 B18 B19 B17 -38.06(9) . . . . ?
B22 B18 B19 B21 62.52(11) . . . . ?
B22 B18 B19 C3 99.19(9) . . . . ?
B22 B18 C3 B1 143.72(9) . . . . ?
B22 B18 C3 B12 0.95(12) . . . . ?
B22 B18 C3 B19 -101.42(10) . . . . ?
B22 B18 C3 B21 -64.52(11) . . . . ?
B22 B18 C3 C4 32.90(8) . . . . ?
B22 B18 C4 B12 -108.12(10) . . . . ?
B22 B18 C4 B14 -36.41(9) . . . . ?
B22 B18 C4 C3 -142.33(9) . . . . ?
B23 B24 B25 B26 37.55(8) . . . . ?
B23 B24 B25 C5 136.59(9) . . . . ?
B23 B24 B25 C6 97.79(9) . . . . ?
B23 B24 B28 B27 -37.73(9) . . . . ?
B23 B24 B28 B29 -138.70(10) . . . . ?
B23 B24 B28 B32 -101.66(10) . . . . ?
B23 B24 B29 B28 37.25(9) . . . . ?
B23 B24 B29 B30 -62.89(11) . . . . ?
B23 B24 B29 B32 0.22(12) . . . . ?
B23 B24 B29 C5 -98.66(9) . . . . ?
B23 B24 C5 B1 -149.70(10) . . . . ?
B23 B24 C5 B25 -38.44(8) . . . . ?
B23 B24 C5 B29 102.29(9) . . . . ?
B23 B24 C5 B30 65.59(10) . . . . ?
B23 B24 C5 C6 1.82(10) . . . . ?
B23 B25 B26 B27 38.18(9) . . . . ?
B23 B25 B26 B31 101.55(10) . . . . ?
B23 B25 B26 C6 133.67(9) . . . . ?
B23 B25 C5 B1 160.19(9) . . . . ?
B23 B25 C5 B24 38.59(8) . . . . ?
B23 B25 C5 B29 2.85(12) . . . . ?
B23 B25 C5 B30 -62.50(11) . . . . ?
B23 B25 C5 C6 -95.30(9) . . . . ?
B23 B25 C6 B26 -39.90(8) . . . . ?
B23 B25 C6 B30 67.70(11) . . . . ?
B23 B25 C6 B31 -3.31(12) . . . . ?
B23 B25 C6 C5 102.14(9) . . . . ?
B23 B26 B27 B28 37.33(9) . . . . ?
B23 B26 B27 B31 138.21(10) . . . . ?
B23 B26 B27 B32 100.64(10) . . . . ?
B23 B26 B31 B27 -37.91(9) . . . . ?
B23 B26 B31 B30 62.59(11) . . . . ?
B23 B26 B31 B32 -0.11(12) . . . . ?
B23 B26 B31 C6 95.59(10) . . . . ?
B23 B26 C6 B25 40.24(8) . . . . ?
B23 B26 C6 B30 -66.59(11) . . . . ?
B23 B26 C6 B31 -103.33(10) . . . . ?
B23 B26 C6 C5 2.99(12) . . . . ?
B23 B27 B28 B24 37.42(9) . . . . ?
B23 B27 B28 B29 100.65(9) . . . . ?
B23 B27 B28 B32 138.25(9) . . . . ?
B23 B27 B31 B26 37.07(9) . . . . ?
B23 B27 B31 B30 -63.58(11) . . . . ?
B23 B27 B31 B32 -100.84(10) . . . . ?
B23 B27 B31 C6 -2.21(12) . . . . ?
B23 B27 B32 B28 -37.28(9) . . . . ?
B23 B27 B32 B29 -0.13(12) . . . . ?
B23 B27 B32 B30 62.80(12) . . . . ?
B23 B27 B32 B31 100.58(10) . . . . ?
B23 B28 B29 B24 -36.90(9) . . . . ?
B23 B28 B29 B30 64.63(11) . . . . ?
B23 B28 B29 B32 101.85(10) . . . . ?
B23 B28 B29 C5 2.32(12) . . . . ?
B23 B28 B32 B27 37.82(9) . . . . ?
B23 B28 B32 B29 -100.35(10) . . . . ?
B23 B28 B32 B30 -63.14(12) . . . . ?
B23 B28 B32 B31 0.44(12) . . . . ?
B24 B23 B25 B26 -137.55(9) . . . . ?
B24 B23 B25 C5 -38.67(8) . . . . ?
B24 B23 B25 C6 -98.49(9) . . . . ?
B24 B23 B26 B25 37.82(8) . . . . ?
B24 B23 B26 B27 -100.05(10) . . . . ?
B24 B23 B26 B31 -62.60(11) . . . . ?
B24 B23 B26 C6 -1.59(11) . . . . ?
B24 B23 B27 B26 100.98(10) . . . . ?
B24 B23 B27 B28 -37.05(9) . . . . ?
B24 B23 B27 B31 63.52(12) . . . . ?
B24 B23 B27 B32 0.26(12) . . . . ?
B24 B23 B28 B27 138.26(9) . . . . ?
B24 B23 B28 B29 36.76(9) . . . . ?
B24 B23 B28 B32 100.58(10) . . . . ?
B24 B25 B26 B23 -37.78(8) . . . . ?
B24 B25 B26 B27 0.41(12) . . . . ?
B24 B25 B26 B31 63.77(11) . . . . ?
B24 B25 B26 C6 95.89(9) . . . . ?
B24 B25 C5 B1 121.60(11) . . . . ?
B24 B25 C5 B29 -35.75(8) . . . . ?
B24 B25 C5 B30 -101.09(9) . . . . ?
B24 B25 C5 C6 -133.90(9) . . . . ?
B24 B25 C6 B26 -101.91(9) . . . . ?
B24 B25 C6 B30 5.69(12) . . . . ?
B24 B25 C6 B31 -65.33(11) . . . . ?
B24 B25 C6 C5 40.13(8) . . . . ?
B24 B28 B29 B30 101.53(9) . . . . ?
B24 B28 B29 B32 138.75(10) . . . . ?
B24 B28 B29 C5 39.22(8) . . . . ?
B24 B28 B32 B27 101.39(10) . . . . ?
B24 B28 B32 B29 -36.78(9) . . . . ?
B24 B28 B32 B30 0.43(12) . . . . ?
B24 B28 B32 B31 64.02(11) . . . . ?
B24 B29 B30 B31 62.94(11) . . . . ?
B24 B29 B30 B32 101.02(10) . . . . ?
B24 B29 B30 C5 -36.25(8) . . . . ?
B24 B29 B30 C6 2.37(11) . . . . ?
B24 B29 B32 B27 -0.06(12) . . . . ?
B24 B29 B32 B28 37.07(8) . . . . ?
B24 B29 B32 B30 -100.95(9) . . . . ?
B24 B29 B32 B31 -63.05(11) . . . . ?
B24 B29 C5 B1 -122.01(11) . . . . ?
B24 B29 C5 B25 35.92(9) . . . . ?
B24 B29 C5 B30 139.77(9) . . . . ?
B24 B29 C5 C6 99.00(9) . . . . ?
B24 C5 C6 B25 -40.74(8) . . . . ?
B24 C5 C6 B26 -3.10(11) . . . . ?
B24 C5 C6 B30 103.82(9) . . . . ?
B24 C5 C6 B31 68.04(11) . . . . ?
B25 B23 B24 B28 137.96(9) . . . . ?
B25 B23 B24 B29 100.75(9) . . . . ?
B25 B23 B24 C5 38.00(8) . . . . ?
B25 B23 B26 B27 -137.87(9) . . . . ?
B25 B23 B26 B31 -100.42(9) . . . . ?
B25 B23 B26 C6 -39.41(8) . . . . ?
B25 B23 B27 B26 37.86(9) . . . . ?
B25 B23 B27 B28 -100.17(10) . . . . ?
B25 B23 B27 B31 0.40(12) . . . . ?
B25 B23 B27 B32 -62.86(12) . . . . ?
B25 B23 B28 B24 -37.38(9) . . . . ?
B25 B23 B28 B27 100.88(10) . . . . ?
B25 B23 B28 B29 -0.62(12) . . . . ?
B25 B23 B28 B32 63.20(12) . . . . ?
B25 B24 B28 B23 37.68(8) . . . . ?
B25 B24 B28 B27 -0.05(12) . . . . ?
B25 B24 B28 B29 -101.02(10) . . . . ?
B25 B24 B28 B32 -63.98(11) . . . . ?
B25 B24 B29 B28 101.01(10) . . . . ?
B25 B24 B29 B30 0.86(12) . . . . ?
B25 B24 B29 B32 63.98(11) . . . . ?
B25 B24 B29 C5 -34.91(8) . . . . ?
B25 B24 C5 B1 -111.26(12) . . . . ?
B25 B24 C5 B29 140.73(9) . . . . ?
B25 B24 C5 B30 104.03(9) . . . . ?
B25 B24 C5 C6 40.26(8) . . . . ?
B25 B26 B27 B23 -37.77(9) . . . . ?
B25 B26 B27 B28 -0.44(12) . . . . ?
B25 B26 B27 B31 100.44(10) . . . . ?
B25 B26 B27 B32 62.87(12) . . . . ?
B25 B26 B31 B27 -101.43(10) . . . . ?
B25 B26 B31 B30 -0.92(12) . . . . ?
B25 B26 B31 B32 -63.62(11) . . . . ?
B25 B26 B31 C6 32.08(8) . . . . ?
B25 B26 C6 B30 -106.83(10) . . . . ?
B25 B26 C6 B31 -143.58(10) . . . . ?
B25 B26 C6 C5 -37.26(9) . . . . ?
B25 C5 C6 B26 37.64(9) . . . . ?
B25 C5 C6 B30 144.56(9) . . . . ?
B25 C5 C6 B31 108.78(10) . . . . ?
B26 B23 B24 B25 -38.12(9) . . . . ?
B26 B23 B24 B28 99.85(10) . . . . ?
B26 B23 B24 B29 62.63(11) . . . . ?
B26 B23 B24 C5 -0.11(11) . . . . ?
B26 B23 B25 B24 137.55(9) . . . . ?
B26 B23 B25 C5 98.88(9) . . . . ?
B26 B23 B25 C6 39.06(8) . . . . ?
B26 B23 B27 B28 -138.03(9) . . . . ?
B26 B23 B27 B31 -37.45(9) . . . . ?
B26 B23 B27 B32 -100.71(10) . . . . ?
B26 B23 B28 B24 -101.09(10) . . . . ?
B26 B23 B28 B27 37.17(9) . . . . ?
B26 B23 B28 B29 -64.33(11) . . . . ?
B26 B23 B28 B32 -0.51(12) . . . . ?
B26 B25 C5 B1 -137.35(10) . . . . ?
B26 B25 C5 B24 101.05(9) . . . . ?
B26 B25 C5 B29 65.30(11) . . . . ?
B26 B25 C5 B30 -0.04(11) . . . . ?
B26 B25 C5 C6 -32.84(8) . . . . ?
B26 B25 C6 B30 107.59(10) . . . . ?
B26 B25 C6 B31 36.58(9) . . . . ?
B26 B25 C6 C5 142.04(9) . . . . ?
B26 B27 B28 B23 -37.12(9) . . . . ?
B26 B27 B28 B24 0.30(12) . . . . ?
B26 B27 B28 B29 63.54(11) . . . . ?
B26 B27 B28 B32 101.13(10) . . . . ?
B26 B27 B31 B30 -100.65(10) . . . . ?
B26 B27 B31 B32 -137.91(10) . . . . ?
B26 B27 B31 C6 -39.27(8) . . . . ?
B26 B27 B32 B28 -100.10(10) . . . . ?
B26 B27 B32 B29 -62.95(12) . . . . ?
B26 B27 B32 B30 -0.02(13) . . . . ?
B26 B27 B32 B31 37.76(9) . . . . ?
B26 B31 B32 B27 -37.56(9) . . . . ?
B26 B31 B32 B28 -0.20(12) . . . . ?
B26 B31 B32 B29 62.76(11) . . . . ?
B26 B31 B32 B30 100.33(10) . . . . ?
B26 B31 C6 B25 -36.65(10) . . . . ?
B26 B31 C6 B30 -142.74(10) . . . . ?
B26 B31 C6 C5 -107.32(10) . . . . ?
B27 B23 B24 B25 -101.05(10) . . . . ?
B27 B23 B24 B28 36.91(9) . . . . ?
B27 B23 B24 B29 -0.30(12) . . . . ?
B27 B23 B24 C5 -63.05(11) . . . . ?
B27 B23 B25 B24 100.07(10) . . . . ?
B27 B23 B25 B26 -37.49(9) . . . . ?
B27 B23 B25 C5 61.39(11) . . . . ?
B27 B23 B25 C6 1.58(11) . . . . ?
B27 B23 B26 B25 137.87(9) . . . . ?
B27 B23 B26 B31 37.45(9) . . . . ?
B27 B23 B26 C6 98.46(9) . . . . ?
B27 B23 B28 B24 -138.26(9) . . . . ?
B27 B23 B28 B29 -101.50(10) . . . . ?
B27 B23 B28 B32 -37.68(9) . . . . ?
B27 B26 B31 B30 100.50(10) . . . . ?
B27 B26 B31 B32 37.80(9) . . . . ?
B27 B26 B31 C6 133.50(10) . . . . ?
B27 B26 C6 B25 103.28(10) . . . . ?
B27 B26 C6 B30 -3.55(13) . . . . ?
B27 B26 C6 B31 -40.30(9) . . . . ?
B27 B26 C6 C5 66.02(11) . . . . ?
B27 B28 B29 B24 -101.11(10) . . . . ?
B27 B28 B29 B30 0.43(11) . . . . ?
B27 B28 B29 B32 37.64(9) . . . . ?
B27 B28 B29 C5 -61.88(11) . . . . ?
B27 B28 B32 B29 -138.18(9) . . . . ?
B27 B28 B32 B30 -100.96(10) . . . . ?
B27 B28 B32 B31 -37.38(9) . . . . ?
B27 B31 B32 B28 37.35(9) . . . . ?
B27 B31 B32 B29 100.32(10) . . . . ?
B27 B31 B32 B30 137.89(9) . . . . ?
B27 B31 C6 B25 3.56(13) . . . . ?
B27 B31 C6 B26 40.22(9) . . . . ?
B27 B31 C6 B30 -102.52(10) . . . . ?
B27 B31 C6 C5 -67.10(11) . . . . ?
B28 B23 B24 B25 -137.96(9) . . . . ?
B28 B23 B24 B29 -37.22(9) . . . . ?
B28 B23 B24 C5 -99.96(9) . . . . ?
B28 B23 B25 B24 37.34(9) . . . . ?
B28 B23 B25 B26 -100.21(10) . . . . ?
B28 B23 B25 C5 -1.33(12) . . . . ?
B28 B23 B25 C6 -61.15(11) . . . . ?
B28 B23 B26 B25 100.80(9) . . . . ?
B28 B23 B26 B27 -37.07(9) . . . . ?
B28 B23 B26 B31 0.38(12) . . . . ?
B28 B23 B26 C6 61.39(11) . . . . ?
B28 B23 B27 B26 138.03(9) . . . . ?
B28 B23 B27 B31 100.57(10) . . . . ?
B28 B23 B27 B32 37.32(9) . . . . ?
B28 B24 B25 B23 -37.77(9) . . . . ?
B28 B24 B25 B26 -0.22(11) . . . . ?
B28 B24 B25 C5 98.83(9) . . . . ?
B28 B24 B25 C6 60.02(11) . . . . ?
B28 B24 B29 B30 -100.15(10) . . . . ?
B28 B24 B29 B32 -37.03(9) . . . . ?
B28 B24 B29 C5 -135.92(9) . . . . ?
B28 B24 C5 B1 147.06(10) . . . . ?
B28 B24 C5 B25 -101.67(10) . . . . ?
B28 B24 C5 B29 39.06(8) . . . . ?
B28 B24 C5 B30 2.35(11) . . . . ?
B28 B24 C5 C6 -61.42(10) . . . . ?
B28 B27 B31 B26 100.31(10) . . . . ?
B28 B27 B31 B30 -0.33(12) . . . . ?
B28 B27 B31 B32 -37.59(9) . . . . ?
B28 B27 B31 C6 61.04(11) . . . . ?
B28 B27 B32 B29 37.15(8) . . . . ?
B28 B27 B32 B30 100.08(10) . . . . ?
B28 B27 B32 B31 137.86(9) . . . . ?
B28 B29 B30 B31 -0.63(11) . . . . ?
B28 B29 B30 B32 37.44(8) . . . . ?
B28 B29 B30 C5 -99.82(9) . . . . ?
B28 B29 B30 C6 -61.20(10) . . . . ?
B28 B29 B32 B27 -37.12(9) . . . . ?
B28 B29 B32 B30 -138.02(9) . . . . ?
B28 B29 B32 B31 -100.12(10) . . . . ?
B28 B29 C5 B1 -161.15(9) . . . . ?
B28 B29 C5 B24 -39.15(9) . . . . ?
B28 B29 C5 B25 -3.22(12) . . . . ?
B28 B29 C5 B30 100.63(10) . . . . ?
B28 B29 C5 C6 59.86(11) . . . . ?
B29 B24 B25 B23 -101.54(10) . . . . ?
B29 B24 B25 B26 -63.99(11) . . . . ?
B29 B24 B25 C5 35.05(8) . . . . ?
B29 B24 B25 C6 -3.75(11) . . . . ?
B29 B24 B28 B23 138.70(10) . . . . ?
B29 B24 B28 B27 100.97(10) . . . . ?
B29 B24 B28 B32 37.04(9) . . . . ?
B29 B24 C5 B1 108.01(12) . . . . ?
B29 B24 C5 B25 -140.73(9) . . . . ?
B29 B24 C5 B30 -36.70(8) . . . . ?
B29 B24 C5 C6 -100.47(9) . . . . ?
B29 B28 B32 B27 138.18(9) . . . . ?
B29 B28 B32 B30 37.21(8) . . . . ?
B29 B28 B32 B31 100.80(10) . . . . ?
B29 B30 B31 B26 -62.54(11) . . . . ?
B29 B30 B31 B27 0.60(12) . . . . ?
B29 B30 B31 B32 38.32(9) . . . . ?
B29 B30 B31 C6 -95.14(9) . . . . ?
B29 B30 B32 B27 -100.20(10) . . . . ?
B29 B30 B32 B28 -37.26(9) . . . . ?
B29 B30 B32 B31 -137.69(9) . . . . ?
B29 B30 C5 B1 -115.50(9) . . . . ?
B29 B30 C5 B24 36.48(8) . . . . ?
B29 B30 C5 B25 101.60(9) . . . . ?
B29 B30 C5 C6 134.08(9) . . . . ?
B29 B30 C6 B25 -5.18(12) . . . . ?
B29 B30 C6 B26 66.46(11) . . . . ?
B29 B30 C6 B31 103.46(10) . . . . ?
B29 B30 C6 C5 -39.92(8) . . . . ?
B29 C5 C6 B25 -103.71(9) . . . . ?
B29 C5 C6 B26 -66.06(11) . . . . ?
B29 C5 C6 B30 40.85(8) . . . . ?
B29 C5 C6 B31 5.07(12) . . . . ?
B30 B29 B32 B27 100.90(10) . . . . ?
B30 B29 B32 B28 138.02(9) . . . . ?
B30 B29 B32 B31 37.90(9) . . . . ?
B30 B29 C5 B1 98.22(10) . . . . ?
B30 B29 C5 B24 -139.77(9) . . . . ?
B30 B29 C5 B25 -103.85(9) . . . . ?
B30 B29 C5 C6 -40.77(8) . . . . ?
B30 B31 B32 B27 -137.89(9) . . . . ?
B30 B31 B32 B28 -100.53(10) . . . . ?
B30 B31 B32 B29 -37.57(8) . . . . ?
B30 B31 C6 B25 106.09(10) . . . . ?
B30 B31 C6 B26 142.74(10) . . . . ?
B30 B31 C6 C5 35.42(9) . . . . ?
B30 C5 C6 B25 -144.56(9) . . . . ?
B30 C5 C6 B26 -106.92(10) . . . . ?
B30 C5 C6 B31 -35.78(9) . . . . ?
B31 B26 B27 B23 -138.21(10) . . . . ?
B31 B26 B27 B28 -100.87(10) . . . . ?
B31 B26 B27 B32 -37.57(9) . . . . ?
B31 B26 C6 B25 143.58(10) . . . . ?
B31 B26 C6 B30 36.75(10) . . . . ?
B31 B26 C6 C5 106.32(10) . . . . ?
B31 B27 B28 B23 -100.71(10) . . . . ?
B31 B27 B28 B24 -63.29(11) . . . . ?
B31 B27 B28 B29 -0.06(12) . . . . ?
B31 B27 B28 B32 37.54(9) . . . . ?
B31 B27 B32 B28 -137.86(9) . . . . ?
B31 B27 B32 B29 -100.71(10) . . . . ?
B31 B27 B32 B30 -37.78(9) . . . . ?
B31 B30 B32 B27 37.49(9) . . . . ?
B31 B30 B32 B28 100.44(10) . . . . ?
B31 B30 B32 B29 137.69(9) . . . . ?
B31 B30 C5 B1 142.37(9) . . . . ?
B31 B30 C5 B24 -65.65(11) . . . . ?
B31 B30 C5 B25 -0.53(12) . . . . ?
B31 B30 C5 B29 -102.14(10) . . . . ?
B31 B30 C5 C6 31.94(8) . . . . ?
B31 B30 C6 B25 -108.63(10) . . . . ?
B31 B30 C6 B26 -37.00(10) . . . . ?
B31 B30 C6 C5 -143.38(9) . . . . ?
B32 B27 B28 B23 -138.25(9) . . . . ?
B32 B27 B28 B24 -100.83(10) . . . . ?
B32 B27 B28 B29 -37.60(8) . . . . ?
B32 B27 B31 B26 137.91(10) . . . . ?
B32 B27 B31 B30 37.26(8) . . . . ?
B32 B27 B31 C6 98.63(10) . . . . ?
B32 B28 B29 B24 -138.75(10) . . . . ?
B32 B28 B29 B30 -37.22(8) . . . . ?
B32 B28 B29 C5 -99.53(9) . . . . ?
B32 B29 B30 B31 -38.08(8) . . . . ?
B32 B29 B30 C5 -137.27(9) . . . . ?
B32 B29 B30 C6 -98.65(9) . . . . ?
B32 B29 C5 B1 135.82(10) . . . . ?
B32 B29 C5 B24 -102.17(10) . . . . ?
B32 B29 C5 B25 -66.25(10) . . . . ?
B32 B29 C5 B30 37.60(8) . . . . ?
B32 B29 C5 C6 -3.17(11) . . . . ?
B32 B30 B31 B26 -100.86(10) . . . . ?
B32 B30 B31 B27 -37.72(9) . . . . ?
B32 B30 B31 C6 -133.46(9) . . . . ?
B32 B30 C5 B1 -154.10(9) . . . . ?
B32 B30 C5 B24 -2.12(11) . . . . ?
B32 B30 C5 B25 63.01(11) . . . . ?
B32 B30 C5 B29 -38.60(9) . . . . ?
B32 B30 C5 C6 95.48(9) . . . . ?
B32 B30 C6 B25 -68.08(11) . . . . ?
B32 B30 C6 B26 3.55(12) . . . . ?
B32 B30 C6 B31 40.55(9) . . . . ?
B32 B30 C6 C5 -102.83(9) . . . . ?
B32 B31 C6 B25 66.00(12) . . . . ?
B32 B31 C6 B26 102.65(10) . . . . ?
B32 B31 C6 B30 -40.09(8) . . . . ?
B32 B31 C6 C5 -4.67(12) . . . . ?
C1 B1 C3 B12 -56.48(13) . . . . ?
C1 B1 C3 B18 165.83(9) . . . . ?
C1 B1 C3 B19 96.83(11) . . . . ?
C1 B1 C3 B21 20.96(15) . . . . ?
C1 B1 C3 C4 -127.00(9) . . . . ?
C1 B1 C5 B24 159.29(9) . . . . ?
C1 B1 C5 B25 80.80(12) . . . . ?
C1 B1 C5 B29 -124.43(10) . . . . ?
C1 B1 C5 B30 -56.48(11) . . . . ?
C1 B1 C5 C6 10.44(12) . . . . ?
C1 B2 B3 B4 -63.23(11) . . . . ?
C1 B2 B3 B5 -100.36(10) . . . . ?
C1 B2 B3 B7 -0.16(12) . . . . ?
C1 B2 B3 B11 38.16(8) . . . . ?
C1 B2 B5 B3 100.85(9) . . . . ?
C1 B2 B5 B4 63.24(11) . . . . ?
C1 B2 B5 B9 -0.68(12) . . . . ?
C1 B2 B5 B10 -37.52(8) . . . . ?
C1 B2 B10 B5 137.40(9) . . . . ?
C1 B2 B10 B8 36.55(8) . . . . ?
C1 B2 B10 B9 100.27(10) . . . . ?
C1 B2 B11 B3 -137.01(9) . . . . ?
C1 B2 B11 B7 -99.38(9) . . . . ?
C1 B2 B11 C2 -39.08(7) . . . . ?
C1 B8 B9 B4 -62.34(11) . . . . ?
C1 B8 B9 B5 0.72(12) . . . . ?
C1 B8 B9 B6 -99.32(10) . . . . ?
C1 B8 B9 B10 37.52(8) . . . . ?
C1 B8 B10 B2 -36.74(8) . . . . ?
C1 B8 B10 B5 -100.56(9) . . . . ?
C1 B8 B10 B9 -137.61(9) . . . . ?
C1 B8 C2 B6 142.59(10) . . . . ?
C1 B8 C2 B7 106.34(10) . . . . ?
C1 B8 C2 B11 34.73(9) . . . . ?
C1 B11 C2 B6 -105.49(10) . . . . ?
C1 B11 C2 B7 -141.62(9) . . . . ?
C1 B11 C2 B8 -34.41(9) . . . . ?
C2 B6 B7 B3 95.69(10) . . . . ?
C2 B6 B7 B4 133.66(9) . . . . ?
C2 B6 B7 B11 31.97(8) . . . . ?
C2 B6 B8 B9 -133.46(10) . . . . ?
C2 B6 B8 B10 -94.77(10) . . . . ?
C2 B6 B8 C1 -32.30(8) . . . . ?
C2 B6 B9 B4 -98.52(10) . . . . ?
C2 B6 B9 B5 -61.23(11) . . . . ?
C2 B6 B9 B8 39.93(8) . . . . ?
C2 B6 B9 B10 1.81(12) . . . . ?
C2 B7 B11 B2 95.63(9) . . . . ?
C2 B7 B11 B3 133.29(9) . . . . ?
C2 B7 B11 C1 33.09(8) . . . . ?
C2 B8 B9 B4 -2.46(12) . . . . ?
C2 B8 B9 B5 60.60(11) . . . . ?
C2 B8 B9 B6 -39.43(8) . . . . ?
C2 B8 B9 B10 97.40(9) . . . . ?
C2 B8 B10 B2 2.03(11) . . . . ?
C2 B8 B10 B5 -61.78(11) . . . . ?
C2 B8 B10 B9 -98.84(9) . . . . ?
C2 B8 B10 C1 38.77(8) . . . . ?
C2 B8 C1 B1 112.14(9) . . . . ?
C2 B8 C1 B2 -96.87(9) . . . . ?
C2 B8 C1 B10 -133.70(9) . . . . ?
C2 B8 C1 B11 -31.94(8) . . . . ?
C2 B11 C1 B1 -106.70(11) . . . . ?
C2 B11 C1 B2 133.42(9) . . . . ?
C2 B11 C1 B8 32.30(8) . . . . ?
C2 B11 C1 B10 97.44(9) . . . . ?
C3 B1 C1 B2 160.29(9) . . . . ?
C3 B1 C1 B8 -56.03(11) . . . . ?
C3 B1 C1 B10 -124.24(10) . . . . ?
C3 B1 C1 B11 82.44(12) . . . . ?
C3 B1 C1 C2 11.45(13) . . . . ?
C3 B1 C5 B24 21.32(15) . . . . ?
C3 B1 C5 B25 -57.17(13) . . . . ?
C3 B1 C5 B29 97.60(11) . . . . ?
C3 B1 C5 B30 165.54(9) . . . . ?
C3 B1 C5 C6 -127.53(9) . . . . ?
C3 B12 B13 B14 99.31(10) . . . . ?
C3 B12 B13 B15 61.92(12) . . . . ?
C3 B12 B13 B16 -0.86(12) . . . . ?
C3 B12 B13 B21 -38.22(8) . . . . ?
C3 B12 B14 B13 -100.59(10) . . . . ?
C3 B12 B14 B15 -62.61(11) . . . . ?
C3 B12 B14 B22 0.81(13) . . . . ?
C3 B12 B14 C4 33.16(8) . . . . ?
C3 B12 B21 B13 137.05(9) . . . . ?
C3 B12 B21 B16 98.83(10) . . . . ?
C3 B12 B21 B19 34.70(8) . . . . ?
C3 B12 C4 B14 -141.75(10) . . . . ?
C3 B12 C4 B18 -34.17(9) . . . . ?
C3 B12 C4 B22 -105.20(10) . . . . ?
C3 B18 B19 B16 -99.92(10) . . . . ?
C3 B18 B19 B17 -137.24(9) . . . . ?
C3 B18 B19 B21 -36.67(8) . . . . ?
C3 B18 B22 B14 -0.41(12) . . . . ?
C3 B18 B22 B15 62.96(12) . . . . ?
C3 B18 B22 B17 100.96(10) . . . . ?
C3 B18 B22 C4 -32.63(8) . . . . ?
C3 B18 C4 B12 34.21(9) . . . . ?
C3 B18 C4 B14 105.92(10) . . . . ?
C3 B18 C4 B22 142.33(9) . . . . ?
C3 B19 B21 B12 -34.58(8) . . . . ?
C3 B19 B21 B13 -98.48(10) . . . . ?
C3 B19 B21 B16 -136.38(10) . . . . ?
C4 B12 B13 B14 39.08(8) . . . . ?
C4 B12 B13 B15 1.69(12) . . . . ?
C4 B12 B13 B16 -61.08(11) . . . . ?
C4 B12 B13 B21 -98.45(9) . . . . ?
C4 B12 B14 B13 -133.76(10) . . . . ?
C4 B12 B14 B15 -95.78(10) . . . . ?
C4 B12 B14 B22 -32.35(9) . . . . ?
C4 B12 B21 B13 97.79(9) . . . . ?
C4 B12 B21 B16 59.56(11) . . . . ?
C4 B12 B21 B19 -4.56(11) . . . . ?
C4 B12 B21 C3 -39.26(8) . . . . ?
C4 B12 C3 B1 -106.28(11) . . . . ?
C4 B12 C3 B18 32.09(9) . . . . ?
C4 B12 C3 B19 97.75(9) . . . . ?
C4 B12 C3 B21 133.58(9) . . . . ?
C4 B14 B15 B13 -98.49(10) . . . . ?
C4 B14 B15 B16 -60.87(11) . . . . ?
C4 B14 B15 B17 2.22(12) . . . . ?
C4 B14 B15 B22 39.54(9) . . . . ?
C4 B14 B22 B15 -133.74(10) . . . . ?
C4 B14 B22 B17 -95.57(10) . . . . ?
C4 B14 B22 B18 -32.47(9) . . . . ?
C4 B18 B19 B16 -61.45(11) . . . . ?
C4 B18 B19 B17 -98.77(9) . . . . ?
C4 B18 B19 B21 1.80(12) . . . . ?
C4 B18 B19 C3 38.47(8) . . . . ?
C4 B18 B22 B14 32.22(9) . . . . ?
C4 B18 B22 B15 95.59(10) . . . . ?
C4 B18 B22 B17 133.59(9) . . . . ?
C4 B18 C3 B1 110.83(9) . . . . ?
C4 B18 C3 B12 -31.95(8) . . . . ?
C4 B18 C3 B19 -134.32(9) . . . . ?
C4 B18 C3 B21 -97.41(9) . . . . ?
C5 B1 C1 B2 22.13(14) . . . . ?
C5 B1 C1 B8 165.81(8) . . . . ?
C5 B1 C1 B10 97.59(11) . . . . ?
C5 B1 C1 B11 -55.72(13) . . . . ?
C5 B1 C1 C2 -126.72(10) . . . . ?
C5 B1 C3 B12 81.54(12) . . . . ?
C5 B1 C3 B18 -56.14(11) . . . . ?
C5 B1 C3 B19 -125.14(10) . . . . ?
C5 B1 C3 B21 158.98(10) . . . . ?
C5 B1 C3 C4 11.02(13) . . . . ?
C5 B24 B25 B23 -136.59(9) . . . . ?
C5 B24 B25 B26 -99.05(9) . . . . ?
C5 B24 B25 C6 -38.81(7) . . . . ?
C5 B24 B28 B23 99.98(9) . . . . ?
C5 B24 B28 B27 62.25(11) . . . . ?
C5 B24 B28 B29 -38.72(8) . . . . ?
C5 B24 B28 B32 -1.68(12) . . . . ?
C5 B24 B29 B28 135.92(9) . . . . ?
C5 B24 B29 B30 35.77(8) . . . . ?
C5 B24 B29 B32 98.89(9) . . . . ?
C5 B25 B26 B23 -100.95(9) . . . . ?
C5 B25 B26 B27 -62.77(11) . . . . ?
C5 B25 B26 B31 0.59(12) . . . . ?
C5 B25 B26 C6 32.71(8) . . . . ?
C5 B25 C6 B26 -142.04(9) . . . . ?
C5 B25 C6 B30 -34.45(8) . . . . ?
C5 B25 C6 B31 -105.46(10) . . . . ?
C5 B29 B30 B31 99.19(9) . . . . ?
C5 B29 B30 B32 137.27(9) . . . . ?
C5 B29 B30 C6 38.62(7) . . . . ?
C5 B29 B32 B27 63.46(11) . . . . ?
C5 B29 B32 B28 100.59(9) . . . . ?
C5 B29 B32 B30 -37.43(8) . . . . ?
C5 B29 B32 B31 0.47(12) . . . . ?
C5 B30 B31 B26 0.89(12) . . . . ?
C5 B30 B31 B27 64.03(11) . . . . ?
C5 B30 B31 B32 101.75(9) . . . . ?
C5 B30 B31 C6 -31.71(8) . . . . ?
C5 B30 B32 B27 -61.92(12) . . . . ?
C5 B30 B32 B28 1.02(12) . . . . ?
C5 B30 B32 B29 38.28(8) . . . . ?
C5 B30 B32 B31 -99.41(9) . . . . ?
C5 B30 C6 B25 34.74(9) . . . . ?
C5 B30 C6 B26 106.38(10) . . . . ?
C5 B30 C6 B31 143.38(9) . . . . ?
C6 B25 B26 B23 -133.67(9) . . . . ?
C6 B25 B26 B27 -95.48(10) . . . . ?
C6 B25 B26 B31 -32.12(8) . . . . ?
C6 B25 C5 B1 -104.50(11) . . . . ?
C6 B25 C5 B24 133.90(9) . . . . ?
C6 B25 C5 B29 98.15(9) . . . . ?
C6 B25 C5 B30 32.81(8) . . . . ?
C6 B26 B27 B23 -98.62(10) . . . . ?
C6 B26 B27 B28 -61.29(11) . . . . ?
C6 B26 B27 B31 39.58(9) . . . . ?
C6 B26 B27 B32 2.02(13) . . . . ?
C6 B26 B31 B27 -133.50(10) . . . . ?
C6 B26 B31 B30 -33.00(8) . . . . ?
C6 B26 B31 B32 -95.70(10) . . . . ?
C6 B30 B31 B26 32.60(8) . . . . ?
C6 B30 B31 B27 95.74(10) . . . . ?
C6 B30 B31 B32 133.46(9) . . . . ?
C6 B30 B32 B27 -1.96(12) . . . . ?
C6 B30 B32 B28 60.99(11) . . . . ?
C6 B30 B32 B29 98.24(9) . . . . ?
C6 B30 B32 B31 -39.45(8) . . . . ?
C6 B30 C5 B1 110.42(9) . . . . ?
C6 B30 C5 B24 -97.60(9) . . . . ?
C6 B30 C5 B25 -32.47(8) . . . . ?
C6 B30 C5 B29 -134.08(9) . . . . ?
C6 B31 B32 B27 -97.99(10) . . . . ?
C6 B31 B32 B28 -60.64(11) . . . . ?
C6 B31 B32 B29 2.33(12) . . . . ?
C6 B31 B32 B30 39.90(8) . . . . ?
C7 B1 C1 B2 -87.81(12) . . . . ?
C7 B1 C1 B8 55.87(10) . . . . ?
C7 B1 C1 B10 -12.34(12) . . . . ?
C7 B1 C1 B11 -165.66(9) . . . . ?
C7 B1 C1 C2 123.34(9) . . . . ?
C7 B1 C3 B12 -168.85(9) . . . . ?
C7 B1 C3 B18 53.46(10) . . . . ?
C7 B1 C3 B19 -15.54(12) . . . . ?
C7 B1 C3 B21 -91.41(12) . . . . ?
C7 B1 C3 C4 120.63(9) . . . . ?
C7 B1 C5 B24 -89.29(12) . . . . ?
C7 B1 C5 B25 -167.78(9) . . . . ?
C7 B1 C5 B29 -13.01(12) . . . . ?
C7 B1 C5 B30 54.93(10) . . . . ?
C7 B1 C5 C6 121.86(9) . . . . ?
C8 C9 C10 C11 -0.80(19) . . . . ?
C9 C8 C13 C12 -5.20(17) . . . . ?
C9 C8 C13 C15 171.02(11) . . . . ?
C9 C10 C11 C12 -2.1(2) . . . . ?
C10 C11 C12 C13 1.5(2) . . . . ?
C11 C12 C13 C8 2.00(18) . . . . ?
C11 C12 C13 C15 -174.28(12) . . . . ?
C13 C8 C9 C10 4.62(18) . . . . ?
C13 C8 C9 C14 -173.97(11) . . . . ?
C14 C9 C10 C11 177.81(13) . . . . ?
N1 C8 C9 C10 -176.31(10) . . . . ?
N1 C8 C9 C14 5.10(17) . . . . ?
N1 C8 C13 C12 175.73(10) . . . . ?
N1 C8 C13 C15 -8.05(16) . . . . ?
